data_1554598
loop_
_publ_author_name
'Perc\'astegui, Edmundo G'
'Mosquera, Jes\'us'
'Ronson, Tanya K.'
'Plajer, Alex J.'
'Kieffer, Marion'
'Nitschke, Jonathan R.'

_publ_section_title
;
 Waterproof architectures through subcomponent self-assembly.
;
_journal_issue 7
_journal_name_full 'Chemical science'
_journal_page_first 2006
_journal_page_last 2018
_journal_paper_doi 10.1039/c8sc05085f
_journal_volume 10
_journal_year 2019
_chemical_formula_moiety
;
'C408 H264 Co8 N72 Zn6, 16(C1 F3 O3 S1), 16(C6 H6), 11.5(C2 H3 N), 5.75 (H2 O)'
;
_chemical_formula_sum 'C531.5 H392.25 F48 N82.25 Ni8 O53.25 S16 Zn6'
_chemical_formula_weight 11069.86
_space_group_crystal_system tetragonal
_space_group_IT_number 85
_space_group_name_Hall '-P 4a'
_space_group_name_H-M_alt 'P 4/n :2'
_atom_sites_solution_hydrogens mixed
_audit_creation_method SHELXL-2016/6
_audit_update_record
;
2018-09-28 deposited with the CCDC.
2018-12-12 downloaded from the CCDC.
;
_cell_angle_alpha 90
_cell_angle_beta 90
_cell_angle_gamma 90
_cell_formula_units_Z 2
_cell_length_a 34.210(5)
_cell_length_b 34.210(5)
_cell_length_c 27.215(5)
_cell_measurement_reflns_used 52777
_cell_measurement_temperature 100(2)
_cell_measurement_theta_max 24.6318616223
_cell_measurement_theta_min 1.46961044914
_cell_volume 31850(9)
_computing_cell_refinement
;
DIALS 2theta refinement, DIALS 1.7.1-g93fc14f4-release
;
_computing_data_collection 'Diamond GDA'
_computing_data_reduction
;
aimless (Evans, P. R. and Murshudov, G. N., 2013)
ccp4 (Winn, M. D. et al., 2011)
DIALS 1.7.1-g93fc14f4-release
pointless (Evans, P., 2006)
XIA2 0.5.432-ga4ad5612-dials-1.7 (Winter, G., 2010)
;
_computing_structure_refinement 'SHELXL-2016/6 (Sheldrick, 2016)'
_computing_structure_solution 'SHELXT 2014/5 (Sheldrick, 2014)'
_diffrn_ambient_temperature 100(2)
_diffrn_detector 'Photon counting pixel array'
_diffrn_measured_fraction_theta_full 0.997
_diffrn_measured_fraction_theta_max 0.997
_diffrn_measurement_device 'Fixed \c 3-circle diffractometer'
_diffrn_measurement_device_type 'Fluid Film Devices'
_diffrn_measurement_method 'shutterless scans'
_diffrn_measurement_specimen_support 'MiTeGen MicroMount'
_diffrn_radiation_monochromator 'Silicon 111'
_diffrn_radiation_source 'Diamond Light Source Beamline I19-1'
_diffrn_radiation_type Synchrotron
_diffrn_radiation_wavelength 0.6889
_diffrn_reflns_av_R_equivalents 0.0428
_diffrn_reflns_av_unetI/netI 0.0337
_diffrn_reflns_Laue_measured_fraction_full 0.997
_diffrn_reflns_Laue_measured_fraction_max 0.997
_diffrn_reflns_limit_h_max 34
_diffrn_reflns_limit_h_min -34
_diffrn_reflns_limit_k_max 34
_diffrn_reflns_limit_k_min -34
_diffrn_reflns_limit_l_max 27
_diffrn_reflns_limit_l_min -27
_diffrn_reflns_number 109166
_diffrn_reflns_point_group_measured_fraction_full 0.997
_diffrn_reflns_point_group_measured_fraction_max 0.997
_diffrn_reflns_theta_full 20.360
_diffrn_reflns_theta_max 20.360
_diffrn_reflns_theta_min 1.092
_diffrn_standards_decay_% 0
_diffrn_standards_interval_count 0
_diffrn_standards_number 0
_exptl_absorpt_coefficient_mu 0.531
_exptl_absorpt_correction_T_max 1.0
_exptl_absorpt_correction_T_min 0.952391076963
_exptl_absorpt_correction_type empirical
_exptl_absorpt_process_details
;
CCP4 7.0.048: AIMLESS, version 0.5.32 : 29/03/17
Scaling & analysis of unmerged intensities, absorption correction using spherical harmonics
;
_exptl_crystal_colour brown
_exptl_crystal_density_diffrn 1.154
_exptl_crystal_description block
_exptl_crystal_F_000 11350
_exptl_crystal_size_max 0.040
_exptl_crystal_size_mid 0.020
_exptl_crystal_size_min 0.020
_refine_diff_density_max 0.833
_refine_diff_density_min -0.743
_refine_diff_density_rms 0.104
_refine_ls_extinction_method none
_refine_ls_goodness_of_fit_ref 1.053
_refine_ls_hydrogen_treatment constr
_refine_ls_matrix_type full
_refine_ls_number_parameters 2025
_refine_ls_number_reflns 17157
_refine_ls_number_restraints 3990
_refine_ls_restrained_S_all 1.025
_refine_ls_R_factor_all 0.1394
_refine_ls_R_factor_gt 0.1210
_refine_ls_shift/su_max 0.002
_refine_ls_shift/su_mean 0.000
_refine_ls_structure_factor_coef Fsqd
_refine_ls_weighting_details 'w=1/[\s^2^(Fo^2^)+(0.2000P)^2^+50.0000P] where P=(Fo^2^+2Fc^2^)/3'
_refine_ls_weighting_scheme calc
_refine_ls_wR_factor_gt 0.3372
_refine_ls_wR_factor_ref 0.3532
_reflns_Friedel_coverage 0.000
_reflns_number_gt 11538
_reflns_number_total 17157
_reflns_threshold_expression 'I > 2\s(I)'
_cod_data_source_file c8sc05085f2.cif
_cod_data_source_block egp309a_sq
_cod_original_cell_volume 31852(11)
_cod_original_sg_symbol_H-M 'P 4/n'
_cod_original_formula_sum 'C531.50 H392.25 F48 N82.25 Ni8 O53.25 S16 Zn6'
_cod_database_code 1554598
_shelx_shelxl_version_number 2016/6
_shelx_space_group_comment
;
The symmetry employed for this shelxl refinement is uniquely defined
by the following loop, which should always be used as a source of
symmetry information in preference to the above space-group names.
They are only intended as comments.
;
_shelx_estimated_absorpt_t_min 0.979
_shelx_estimated_absorpt_t_max 0.989

loop_
_space_group_symop_operation_xyz
'x, y, z'
'-x+1/2, -y+1/2, z'
'-y+1/2, x, z'
'y, -x+1/2, z'
'-x, -y, -z'
'x-1/2, y-1/2, -z'
'y-1/2, -x, -z'
'-y, x-1/2, -z'

loop_
_atom_site_label
_atom_site_type_symbol
_atom_site_fract_x
_atom_site_fract_y
_atom_site_fract_z
_atom_site_U_iso_or_equiv
_atom_site_adp_type
_atom_site_occupancy
_atom_site_site_symmetry_order
_atom_site_calc_flag
_atom_site_refinement_flags_posn
_atom_site_refinement_flags_adp
_atom_site_refinement_flags_occupancy
_atom_site_disorder_assembly
_atom_site_disorder_group
Ni1 Ni 0.45514(4) 0.65482(4) 0.04824(6) 0.1368(5) Uani 1 1 d . . . . .
Ni2 Ni 0.85035(3) 0.45544(3) 0.59521(4) 0.1052(4) Uani 1 1 d . . . . .
Zn1 Zn 0.65165(3) 0.55389(3) 0.32088(4) 0.1136(4) Uani 1 1 d . . . . .
Zn2 Zn 0.750000 0.750000 0.59587(13) 0.1530(12) Uani 1 4 d S T P . .
Zn3 Zn 0.750000 0.750000 0.05052(15) 0.1706(12) Uani 1 4 d S T P . .
N1 N 0.8986(2) 0.4217(2) 0.5746(3) 0.126(2) Uani 1 1 d . U . . .
N2 N 0.84201(19) 0.45157(17) 0.5188(3) 0.1011(18) Uani 1 1 d . U . . .
N3 N 0.8305(3) 0.4505(3) -0.0249(3) 0.156(3) Uani 1 1 d . U . . .
N4 N 0.7880(2) 0.4763(2) 0.0497(3) 0.131(2) Uani 1 1 d . U . . .
N5 N 0.39922(19) 0.6737(3) 0.0672(3) 0.150(3) Uani 1 1 d D U . . .
N6 N 0.4552(2) 0.6470(2) 0.1245(3) 0.129(3) Uani 1 1 d . U . . .
N7 N 0.4608(2) 0.6327(3) 0.6688(3) 0.126(2) Uani 1 1 d . U . . .
N8 N 0.50613(19) 0.61552(18) 0.5930(3) 0.1001(18) Uani 1 1 d . U . . .
N9 N 0.4405(3) 0.5967(3) 0.0402(4) 0.154(3) Uani 1 1 d . U . . .
N10 N 0.5103(2) 0.6293(3) 0.0376(3) 0.127(2) Uani 1 1 d . U . . .
N11 N 0.8121(2) 0.40954(19) 0.6087(3) 0.127(2) Uani 1 1 d . U . . .
N12 N 0.79768(19) 0.48573(16) 0.6080(2) 0.0956(17) Uani 1 1 d . U . . .
N13 N 0.70625(18) 0.53219(19) 0.3108(3) 0.0991(17) Uani 1 1 d . U . . .
N14 N 0.6463(2) 0.56272(19) 0.2470(3) 0.1040(18) Uani 1 1 d . U . . .
N15 N 0.59957(17) 0.58305(17) 0.3323(2) 0.0914(16) Uani 1 1 d . U . . .
N16 N 0.66036(17) 0.55280(16) 0.3955(2) 0.0877(16) Uani 1 1 d . U . . .
N17 N 0.6934(2) 0.7694(2) 0.0474(3) 0.130(2) Uani 1 1 d . U . . .
N18 N 0.71649(15) 0.70043(15) 0.5976(2) 0.0869(16) Uani 1 1 d . U . . .
C1 C 0.9269(3) 0.4064(3) 0.6025(4) 0.143(3) Uani 1 1 d . U . . .
H1 H 0.924935 0.408356 0.637199 0.171 Uiso 1 1 calc R U . . .
C2 C 0.9596(3) 0.3875(4) 0.5817(5) 0.164(4) Uani 1 1 d . U . . .
H2 H 0.979872 0.377646 0.602132 0.197 Uiso 1 1 calc R U . . .
C3 C 0.9618(4) 0.3834(4) 0.5314(6) 0.180(5) Uani 1 1 d . U . . .
H3 H 0.983396 0.370445 0.516672 0.216 Uiso 1 1 calc R U . . .
C4 C 0.9325(3) 0.3983(3) 0.5034(5) 0.154(4) Uani 1 1 d . U . . .
H4 H 0.933349 0.395276 0.468664 0.185 Uiso 1 1 calc R U . . .
C5 C 0.9015(3) 0.4178(3) 0.5250(4) 0.129(3) Uani 1 1 d . U . . .
C6 C 0.8697(3) 0.4344(2) 0.4969(4) 0.120(3) Uani 1 1 d . U . . .
H6 H 0.869629 0.432384 0.462051 0.144 Uiso 1 1 calc R U . . .
C7 C 0.8123(2) 0.4695(2) 0.4890(3) 0.0912(19) Uani 1 1 d . U . . .
C8 C 0.7748(2) 0.4549(2) 0.4899(3) 0.104(2) Uani 1 1 d . U . . .
H8 H 0.768223 0.433791 0.510967 0.125 Uiso 1 1 calc R U . . .
C9 C 0.7467(2) 0.4715(2) 0.4597(3) 0.103(2) Uani 1 1 d . U . . .
H9 H 0.721049 0.460871 0.459101 0.124 Uiso 1 1 calc R U . . .
C10 C 0.7556(2) 0.5037(2) 0.4301(3) 0.0956(19) Uani 1 1 d . U . . .
C11 C 0.7935(2) 0.5188(2) 0.4319(3) 0.100(2) Uani 1 1 d . U . . .
H11 H 0.800160 0.541078 0.412934 0.120 Uiso 1 1 calc R U . . .
C12 C 0.8213(2) 0.5013(2) 0.4613(3) 0.097(2) Uani 1 1 d . U . . .
H12 H 0.847055 0.511657 0.462284 0.116 Uiso 1 1 calc R U . . .
C13 C 0.8516(4) 0.4380(5) -0.0620(5) 0.189(5) Uani 1 1 d . U . . .
H13 H 0.877739 0.430344 -0.055322 0.227 Uiso 1 1 calc R U . . .
C14 C 0.8394(6) 0.4352(6) -0.1076(6) 0.222(6) Uani 1 1 d . U . . .
H14 H 0.855256 0.423286 -0.132060 0.267 Uiso 1 1 calc R U . . .
C15 C 0.8028(6) 0.4501(6) -0.1194(6) 0.230(7) Uani 1 1 d . U . . .
H15 H 0.793920 0.449805 -0.152513 0.276 Uiso 1 1 calc R U . . .
C16 C 0.7785(5) 0.4659(5) -0.0814(5) 0.208(6) Uani 1 1 d . U . . .
H16 H 0.753223 0.476226 -0.087590 0.250 Uiso 1 1 calc R U . . .
C17 C 0.7949(4) 0.4649(4) -0.0348(5) 0.166(4) Uani 1 1 d . U . . .
C18 C 0.7718(4) 0.4789(3) 0.0073(4) 0.151(4) Uani 1 1 d . U . . .
H18 H 0.746273 0.489235 0.003329 0.181 Uiso 1 1 calc R U . . .
C19 C 0.7666(3) 0.4900(3) 0.0918(4) 0.122(3) Uani 1 1 d . U . . .
C20 C 0.7635(3) 0.5294(3) 0.1007(4) 0.124(3) Uani 1 1 d . U . . .
H20 H 0.774390 0.547523 0.078063 0.148 Uiso 1 1 calc R U . . .
C21 C 0.7446(3) 0.5428(3) 0.1421(3) 0.119(3) Uani 1 1 d . U . . .
H21 H 0.742853 0.570178 0.147789 0.143 Uiso 1 1 calc R U . . .
C22 C 0.7279(3) 0.5167(3) 0.1761(3) 0.110(2) Uani 1 1 d . U . . .
C23 C 0.7321(3) 0.4775(3) 0.1669(4) 0.122(3) Uani 1 1 d . U . . .
H23 H 0.721190 0.459379 0.189529 0.146 Uiso 1 1 calc R U . . .
C24 C 0.7515(3) 0.4633(3) 0.1263(4) 0.125(3) Uani 1 1 d . U . . .
H24 H 0.754642 0.435982 0.121671 0.150 Uiso 1 1 calc R U . . .
C25 C 0.3714(3) 0.6887(4) 0.0380(3) 0.185(5) Uani 1 1 d D U . . .
H25 H 0.375938 0.689277 0.003621 0.222 Uiso 1 1 calc R U . . .
C26 C 0.3364(3) 0.7033(5) 0.0556(4) 0.211(6) Uani 1 1 d D U . . .
H26 H 0.317005 0.712830 0.033704 0.253 Uiso 1 1 calc R U . . .
C27 C 0.3304(3) 0.7038(5) 0.1054(4) 0.220(6) Uani 1 1 d D U . . .
H27 H 0.307400 0.715259 0.118620 0.264 Uiso 1 1 calc R U . . .
C28 C 0.3581(3) 0.6876(4) 0.1363(3) 0.193(5) Uani 1 1 d D U . . .
H28 H 0.353900 0.686652 0.170780 0.232 Uiso 1 1 calc R U . . .
C29 C 0.3922(3) 0.6728(4) 0.1159(3) 0.162(4) Uani 1 1 d D U . . .
C30 C 0.4251(3) 0.6579(3) 0.1455(5) 0.146(4) Uani 1 1 d . U . . .
H30 H 0.423148 0.656633 0.180272 0.176 Uiso 1 1 calc R U . . .
C31 C 0.4863(3) 0.6328(3) 0.1565(4) 0.116(2) Uani 1 1 d . U . . .
C32 C 0.4941(3) 0.5937(3) 0.1599(4) 0.129(3) Uani 1 1 d . U . . .
H32 H 0.478213 0.575372 0.142838 0.155 Uiso 1 1 calc R U . . .
C33 C 0.5249(3) 0.5809(3) 0.1882(3) 0.118(3) Uani 1 1 d . U . . .
H33 H 0.530295 0.553708 0.190527 0.142 Uiso 1 1 calc R U . . .
C34 C 0.5479(2) 0.6072(3) 0.2132(3) 0.107(2) Uani 1 1 d . U . . .
C35 C 0.5391(3) 0.6472(3) 0.2103(3) 0.117(3) Uani 1 1 d . U . . .
H35 H 0.554325 0.665685 0.228048 0.140 Uiso 1 1 calc R U . . .
C36 C 0.5079(3) 0.6598(3) 0.1815(3) 0.121(3) Uani 1 1 d . U . . .
H36 H 0.501685 0.686855 0.179230 0.145 Uiso 1 1 calc R U . . .
C37 C 0.4370(4) 0.6401(4) 0.7066(5) 0.161(4) Uani 1 1 d . U . . .
H37 H 0.413925 0.654883 0.700700 0.193 Uiso 1 1 calc R U . . .
C38 C 0.4443(5) 0.6275(5) 0.7532(6) 0.199(6) Uani 1 1 d . U . . .
H38 H 0.426833 0.633918 0.779087 0.239 Uiso 1 1 calc R U . . .
C39 C 0.4749(6) 0.6069(6) 0.7621(6) 0.217(6) Uani 1 1 d . U . . .
H39 H 0.480611 0.597575 0.794133 0.260 Uiso 1 1 calc R U . . .
C40 C 0.4991(5) 0.5991(5) 0.7228(5) 0.197(5) Uani 1 1 d . U . . .
H40 H 0.521273 0.582939 0.728279 0.236 Uiso 1 1 calc R U . . .
C41 C 0.4933(3) 0.6123(3) 0.6790(4) 0.134(3) Uani 1 1 d . U . . .
C42 C 0.5178(3) 0.6032(3) 0.6351(4) 0.121(3) Uani 1 1 d . U . . .
H42 H 0.541454 0.588828 0.638154 0.145 Uiso 1 1 calc R U . . .
C43 C 0.5299(2) 0.6070(2) 0.5509(3) 0.0942(19) Uani 1 1 d . U . . .
C44 C 0.5640(2) 0.6278(2) 0.5422(3) 0.0928(19) Uani 1 1 d . U . . .
H44 H 0.572352 0.647203 0.564850 0.111 Uiso 1 1 calc R U . . .
C45 C 0.5858(2) 0.6202(2) 0.5009(3) 0.0937(19) Uani 1 1 d . U . . .
H45 H 0.609009 0.634720 0.495020 0.112 Uiso 1 1 calc R U . . .
C46 C 0.5743(2) 0.5917(2) 0.4677(3) 0.0924(18) Uani 1 1 d . U . . .
C47 C 0.5397(2) 0.5711(2) 0.4766(3) 0.100(2) Uani 1 1 d . U . . .
H47 H 0.531053 0.551945 0.453842 0.120 Uiso 1 1 calc R U . . .
C48 C 0.5185(2) 0.5784(2) 0.5181(3) 0.104(2) Uani 1 1 d . U . . .
H48 H 0.495483 0.563650 0.524424 0.124 Uiso 1 1 calc R U . . .
C49 C 0.4040(4) 0.5806(4) 0.0424(5) 0.184(5) Uani 1 1 d . U . . .
H49 H 0.381827 0.597100 0.045454 0.221 Uiso 1 1 calc R U . . .
C50 C 0.3991(5) 0.5407(5) 0.0403(7) 0.205(6) Uani 1 1 d . U . . .
H50 H 0.373645 0.529676 0.039993 0.246 Uiso 1 1 calc R U . . .
C51 C 0.4311(5) 0.5174(4) 0.0387(7) 0.203(6) Uani 1 1 d . U . . .
H51 H 0.427860 0.489804 0.037572 0.244 Uiso 1 1 calc R U . . .
C52 C 0.4669(4) 0.5322(4) 0.0386(5) 0.176(4) Uani 1 1 d . U . . .
H52 H 0.489177 0.515647 0.039179 0.211 Uiso 1 1 calc R U . . .
C53 C 0.4712(4) 0.5729(4) 0.0375(4) 0.146(3) Uani 1 1 d . U . . .
C54 C 0.5092(3) 0.5927(3) 0.0355(4) 0.138(3) Uani 1 1 d . U . . .
H54 H 0.532664 0.578049 0.032508 0.165 Uiso 1 1 calc R U . . .
C55 C 0.5478(3) 0.6472(3) 0.0394(4) 0.128(3) Uani 1 1 d . U . . .
C56 C 0.5606(3) 0.6711(3) -0.0002(4) 0.139(3) Uani 1 1 d . U . . .
H56 H 0.544250 0.674477 -0.028134 0.166 Uiso 1 1 calc R U . . .
C57 C 0.5969(3) 0.6896(3) 0.0015(4) 0.138(3) Uani 1 1 d . U . . .
H57 H 0.605661 0.704774 -0.025597 0.166 Uiso 1 1 calc R U . . .
C58 C 0.6204(3) 0.6859(3) 0.0435(4) 0.126(3) Uani 1 1 d . U . . .
C59 C 0.5710(3) 0.6438(3) 0.0803(4) 0.127(3) Uani 1 1 d . U . . .
H59 H 0.562475 0.628642 0.107470 0.152 Uiso 1 1 calc R U . . .
C60 C 0.6068(3) 0.6626(3) 0.0818(4) 0.130(3) Uani 1 1 d . U . . .
H60 H 0.622650 0.659547 0.110205 0.157 Uiso 1 1 calc R U . . .
C61 C 0.8194(4) 0.3714(3) 0.6082(5) 0.160(4) Uani 1 1 d . U . . .
H61 H 0.845105 0.362753 0.600552 0.191 Uiso 1 1 calc R U . . .
C62 C 0.7913(5) 0.3444(3) 0.6183(6) 0.194(5) Uani 1 1 d . U . . .
H62 H 0.797971 0.317440 0.619687 0.232 Uiso 1 1 calc R U . . .
C63 C 0.7537(5) 0.3557(3) 0.6265(7) 0.204(6) Uani 1 1 d . U . . .
H63 H 0.733817 0.336807 0.632137 0.245 Uiso 1 1 calc R U . . .
C64 C 0.7449(4) 0.3960(3) 0.6265(5) 0.173(5) Uani 1 1 d . U . . .
H64 H 0.719233 0.405437 0.632450 0.208 Uiso 1 1 calc R U . . .
C65 C 0.7759(3) 0.4212(3) 0.6174(4) 0.133(3) Uani 1 1 d . U . . .
C66 C 0.7693(3) 0.4641(2) 0.6171(3) 0.112(3) Uani 1 1 d . U . . .
H66 H 0.744187 0.474755 0.623685 0.134 Uiso 1 1 calc R U . . .
C67 C 0.7902(2) 0.52772(19) 0.6067(3) 0.0891(19) Uani 1 1 d . U . . .
C68 C 0.77266(19) 0.54298(19) 0.5657(3) 0.0899(19) Uani 1 1 d . U . . .
H68 H 0.764992 0.526236 0.539582 0.108 Uiso 1 1 calc R U . . .
C69 C 0.7661(2) 0.5831(2) 0.5624(3) 0.093(2) Uani 1 1 d . U . . .
H69 H 0.753908 0.593652 0.533917 0.112 Uiso 1 1 calc R U . . .
C70 C 0.77736(19) 0.6080(2) 0.6008(3) 0.0879(18) Uani 1 1 d . U . . .
C71 C 0.7948(2) 0.5914(2) 0.6414(3) 0.097(2) Uani 1 1 d . U . . .
H71 H 0.802368 0.607650 0.668040 0.117 Uiso 1 1 calc R U . . .
C72 C 0.8016(2) 0.5515(2) 0.6442(3) 0.098(2) Uani 1 1 d . U . . .
H72 H 0.814235 0.540744 0.672255 0.118 Uiso 1 1 calc R U . . .
C73 C 0.7252(2) 0.5211(2) 0.3965(3) 0.0941(19) Uani 1 1 d . U . . .
C74 C 0.7319(2) 0.5190(2) 0.3467(3) 0.103(2) Uani 1 1 d . U . . .
C75 C 0.7645(3) 0.5009(3) 0.3238(3) 0.118(3) Uani 1 1 d . U . . .
H75 H 0.786126 0.489338 0.340173 0.141 Uiso 1 1 calc R U . . .
C76 C 0.7594(3) 0.5030(3) 0.2751(4) 0.121(3) Uani 1 1 d . U . . .
H76 H 0.776798 0.493237 0.250721 0.145 Uiso 1 1 calc R U . . .
C77 C 0.7227(2) 0.5226(2) 0.2663(3) 0.105(2) Uani 1 1 d . U . . .
C78 C 0.7067(3) 0.5308(2) 0.2193(3) 0.110(2) Uani 1 1 d . U . . .
C79 C 0.6711(3) 0.5503(2) 0.2108(3) 0.108(2) Uani 1 1 d . U . . .
C80 C 0.6546(3) 0.5582(3) 0.1643(4) 0.120(3) Uani 1 1 d . U . . .
H80 H 0.666214 0.552705 0.133387 0.144 Uiso 1 1 calc R U . . .
C81 C 0.6197(3) 0.5750(3) 0.1716(3) 0.114(2) Uani 1 1 d . U . . .
H81 H 0.602090 0.583446 0.146748 0.137 Uiso 1 1 calc R U . . .
C82 C 0.6136(3) 0.5780(2) 0.2232(3) 0.105(2) Uani 1 1 d . U . . .
C83 C 0.5804(2) 0.5933(2) 0.2468(3) 0.103(2) Uani 1 1 d . U . . .
C84 C 0.5745(2) 0.5959(2) 0.2970(3) 0.0961(19) Uani 1 1 d . U . . .
C85 C 0.5401(2) 0.6113(2) 0.3196(3) 0.102(2) Uani 1 1 d . U . . .
H85 H 0.518180 0.621998 0.302968 0.123 Uiso 1 1 calc R U . . .
C86 C 0.5442(2) 0.6081(2) 0.3684(3) 0.101(2) Uani 1 1 d . U . . .
H86 H 0.525888 0.615986 0.392683 0.122 Uiso 1 1 calc R U . . .
C87 C 0.5824(2) 0.5899(2) 0.3767(3) 0.0949(19) Uani 1 1 d . U . . .
C88 C 0.5983(2) 0.5823(2) 0.4228(3) 0.0906(18) Uani 1 1 d . U . . .
C89 C 0.6359(2) 0.5660(2) 0.4312(3) 0.0896(18) Uani 1 1 d . U . . .
C90 C 0.6523(2) 0.5591(2) 0.4793(3) 0.0887(19) Uani 1 1 d . U . . .
H90 H 0.640811 0.565345 0.510155 0.106 Uiso 1 1 calc R U . . .
C91 C 0.6874(2) 0.5420(2) 0.4713(3) 0.0902(18) Uani 1 1 d . U . . .
H91 H 0.705630 0.534192 0.495826 0.108 Uiso 1 1 calc R U . . .
C92 C 0.6922(2) 0.5378(2) 0.4196(3) 0.0882(18) Uani 1 1 d . U . . .
C93 C 0.6597(3) 0.7055(3) 0.0460(4) 0.127(3) Uani 1 1 d . U . . .
C94 C 0.6602(3) 0.7461(3) 0.0467(4) 0.134(3) Uani 1 1 d . U . . .
C95 C 0.6267(3) 0.7711(3) 0.0458(4) 0.137(3) Uani 1 1 d . U . . .
H95 H 0.600309 0.762563 0.045407 0.164 Uiso 1 1 calc R U . . .
C96 C 0.6382(3) 0.8079(3) 0.0458(4) 0.138(3) Uani 1 1 d . U . . .
H96 H 0.621919 0.830373 0.045355 0.166 Uiso 1 1 calc R U . . .
C97 C 0.6808(3) 0.8074(3) 0.0465(4) 0.126(3) Uani 1 1 d . U . . .
C98 C 0.7690(2) 0.65126(19) 0.5984(3) 0.089(2) Uani 1 1 d . U . . .
C99 C 0.7297(2) 0.66236(19) 0.5984(3) 0.0864(19) Uani 1 1 d . U . . .
C100 C 0.6966(2) 0.6366(2) 0.5985(3) 0.097(2) Uani 1 1 d . U . . .
H100 H 0.697439 0.608889 0.598050 0.116 Uiso 1 1 calc R U . . .
C101 C 0.6644(2) 0.6586(2) 0.5993(3) 0.095(2) Uani 1 1 d . U . . .
H101 H 0.638289 0.649210 0.599970 0.114 Uiso 1 1 calc R U . . .
C102 C 0.6763(2) 0.6991(2) 0.5989(3) 0.091(2) Uani 1 1 d . U . . .
C107 C 0.5230(6) 0.5069(6) 0.2980(6) 0.175(6) Uani 0.5 1 d G U P A 1
H107 H 0.541540 0.509248 0.272176 0.210 Uiso 0.5 1 calc R U P A 1
C108 C 0.4836(6) 0.5135(6) 0.2887(6) 0.194(6) Uani 0.5 1 d G U P A 1
H108 H 0.475185 0.520301 0.256602 0.233 Uiso 0.5 1 calc R U P A 1
C109 C 0.4565(5) 0.5100(6) 0.3265(8) 0.197(6) Uani 0.5 1 d G U P A 1
H109 H 0.429519 0.514507 0.320198 0.236 Uiso 0.5 1 calc R U P A 1
C110 C 0.4687(6) 0.5000(5) 0.3735(7) 0.188(6) Uani 0.5 1 d G U P A 1
H110 H 0.450208 0.497660 0.399368 0.226 Uiso 0.5 1 calc R U P A 1
C111 C 0.5082(6) 0.4934(5) 0.3828(5) 0.156(5) Uani 0.5 1 d G U P A 1
H111 H 0.516562 0.486607 0.414942 0.187 Uiso 0.5 1 calc R U P A 1
C112 C 0.5353(5) 0.4969(6) 0.3450(8) 0.167(5) Uani 0.5 1 d G U P A 1
H112 H 0.562229 0.492400 0.351347 0.201 Uiso 0.5 1 calc R U P A 1
C207 C 0.528(2) 0.496(2) 0.280(3) 0.177(8) Uiso 0.125 1 d G U P B 2
H207 H 0.548807 0.500088 0.256988 0.212 Uiso 0.125 1 calc R U P B 2
C208 C 0.492(3) 0.484(2) 0.263(2) 0.183(9) Uiso 0.125 1 d G U P B 2
H208 H 0.487512 0.479649 0.228772 0.220 Uiso 0.125 1 calc R U P B 2
C209 C 0.461(2) 0.478(2) 0.296(3) 0.188(9) Uiso 0.125 1 d G U P B 2
H209 H 0.436459 0.469552 0.284567 0.226 Uiso 0.125 1 calc R U P B 2
C210 C 0.467(2) 0.484(2) 0.346(3) 0.184(7) Uiso 0.125 1 d G U P B 2
H210 H 0.446700 0.479893 0.368578 0.221 Uiso 0.125 1 calc R U P B 2
C211 C 0.504(3) 0.496(3) 0.363(2) 0.170(6) Uiso 0.125 1 d G U P B 2
H211 H 0.507994 0.500332 0.396795 0.204 Uiso 0.125 1 calc R U P B 2
C212 C 0.534(2) 0.502(3) 0.330(3) 0.165(7) Uiso 0.125 1 d G U P B 2
H212 H 0.559047 0.510430 0.341001 0.198 Uiso 0.125 1 calc R U P B 2
C113 C 0.1579(8) 0.5701(5) 0.7196(9) 0.229(10) Uani 0.5 1 d G U P C 1
H113 H 0.160222 0.542465 0.721309 0.274 Uiso 0.5 1 calc R U P C 1
C114 C 0.1902(6) 0.5936(8) 0.7294(8) 0.213(10) Uani 0.5 1 d G U P C 1
H114 H 0.214515 0.581971 0.737707 0.255 Uiso 0.5 1 calc R U P C 1
C115 C 0.1868(7) 0.6340(7) 0.7269(9) 0.252(11) Uani 0.5 1 d G U P C 1
H115 H 0.208843 0.650058 0.733603 0.302 Uiso 0.5 1 calc R U P C 1
C116 C 0.1512(10) 0.6510(5) 0.7148(10) 0.266(13) Uani 0.5 1 d G U P C 1
H116 H 0.148879 0.678639 0.713100 0.319 Uiso 0.5 1 calc R U P C 1
C117 C 0.1189(7) 0.6275(9) 0.7050(10) 0.284(13) Uani 0.5 1 d G U P C 1
H117 H 0.094586 0.639133 0.696702 0.341 Uiso 0.5 1 calc R U P C 1
C118 C 0.1223(7) 0.5871(8) 0.7075(10) 0.247(10) Uani 0.5 1 d G U P C 1
H118 H 0.100257 0.571046 0.700807 0.296 Uiso 0.5 1 calc R U P C 1
C119 C 0.7756(6) 0.6534(6) 0.1765(6) 0.162(5) Uani 0.448(3) 1 d G U P D 1
H119 H 0.783694 0.664449 0.146199 0.194 Uiso 0.448(3) 1 calc R U P D 1
C120 C 0.7360(6) 0.6510(6) 0.1878(7) 0.159(5) Uani 0.448(3) 1 d G U P D 1
H120 H 0.717088 0.660441 0.165107 0.191 Uiso 0.448(3) 1 calc R U P D 1
C121 C 0.7241(5) 0.6348(6) 0.2321(7) 0.162(5) Uani 0.448(3) 1 d G U P D 1
H121 H 0.697030 0.633167 0.239816 0.194 Uiso 0.448(3) 1 calc R U P D 1
C122 C 0.7517(6) 0.6210(6) 0.2653(6) 0.165(5) Uani 0.448(3) 1 d G U P D 1
H122 H 0.743577 0.609901 0.295618 0.198 Uiso 0.448(3) 1 calc R U P D 1
C123 C 0.7913(6) 0.6234(6) 0.2541(7) 0.167(4) Uani 0.448(3) 1 d G U P D 1
H123 H 0.810183 0.613909 0.276710 0.200 Uiso 0.448(3) 1 calc R U P D 1
C124 C 0.8032(5) 0.6396(6) 0.2097(8) 0.164(4) Uani 0.448(3) 1 d G U P D 1
H124 H 0.830242 0.641182 0.202001 0.197 Uiso 0.448(3) 1 calc R U P D 1
C220 C 0.7797(12) 0.6104(11) 0.2930(14) 0.170(7) Uiso 0.228(3) 1 d G U P E 2
H220 H 0.767122 0.596191 0.318534 0.204 Uiso 0.228(3) 1 calc R U P E 2
C221 C 0.8149(12) 0.6293(11) 0.3021(12) 0.167(8) Uiso 0.228(3) 1 d G U P E 2
H221 H 0.826464 0.627966 0.333795 0.200 Uiso 0.228(3) 1 calc R U P E 2
C222 C 0.8333(10) 0.6501(11) 0.2648(16) 0.170(7) Uiso 0.228(3) 1 d G U P E 2
H222 H 0.857376 0.662956 0.270960 0.204 Uiso 0.228(3) 1 calc R U P E 2
C223 C 0.8164(12) 0.6520(12) 0.2184(14) 0.167(6) Uiso 0.228(3) 1 d G U P E 2
H223 H 0.828947 0.666170 0.192863 0.201 Uiso 0.228(3) 1 calc R U P E 2
C224 C 0.7811(12) 0.6331(12) 0.2093(12) 0.162(5) Uiso 0.228(3) 1 d G U P E 2
H224 H 0.769604 0.634394 0.177601 0.194 Uiso 0.228(3) 1 calc R U P E 2
C219 C 0.7628(10) 0.6123(12) 0.2466(16) 0.166(6) Uiso 0.228(3) 1 d G U P E 2
H219 H 0.738691 0.599405 0.240435 0.199 Uiso 0.228(3) 1 calc R U P E 2
C319 C 0.8143(8) 0.6296(9) 0.2581(10) 0.167(6) Uiso 0.323(3) 1 d G U P F 3
H319 H 0.831887 0.620943 0.282913 0.200 Uiso 0.323(3) 1 calc R U P F 3
C320 C 0.7765(9) 0.6148(8) 0.2564(10) 0.168(6) Uiso 0.323(3) 1 d G U P F 3
H320 H 0.768234 0.596019 0.279949 0.202 Uiso 0.323(3) 1 calc R U P F 3
C321 C 0.7508(7) 0.6274(9) 0.2201(12) 0.164(5) Uiso 0.323(3) 1 d G U P F 3
H321 H 0.724973 0.617239 0.218925 0.197 Uiso 0.323(3) 1 calc R U P F 3
C322 C 0.7629(8) 0.6548(9) 0.1856(10) 0.160(6) Uiso 0.323(3) 1 d G U P F 3
H322 H 0.745365 0.663382 0.160864 0.192 Uiso 0.323(3) 1 calc R U P F 3
C323 C 0.8007(9) 0.6696(8) 0.1874(10) 0.168(7) Uiso 0.323(3) 1 d G U P F 3
H323 H 0.809019 0.688306 0.163827 0.201 Uiso 0.323(3) 1 calc R U P F 3
C324 C 0.8264(7) 0.6570(9) 0.2236(12) 0.171(7) Uiso 0.323(3) 1 d G U P F 3
H324 H 0.852281 0.667087 0.224851 0.206 Uiso 0.323(3) 1 calc R U P F 3
C125 C 0.6850(4) 0.6738(5) 0.4580(5) 0.161(5) Uani 0.55 1 d G U P G 1
H125 H 0.704531 0.667334 0.481395 0.193 Uiso 0.55 1 calc R U P G 1
C126 C 0.6595(5) 0.7046(4) 0.4671(5) 0.150(5) Uani 0.55 1 d G U P G 1
H126 H 0.661530 0.719110 0.496727 0.180 Uiso 0.55 1 calc R U P G 1
C127 C 0.6309(4) 0.7141(4) 0.4328(6) 0.141(4) Uani 0.55 1 d G U P G 1
H127 H 0.613407 0.735134 0.439042 0.170 Uiso 0.55 1 calc R U P G 1
C128 C 0.6278(4) 0.6929(5) 0.3894(5) 0.153(5) Uani 0.55 1 d G U P G 1
H128 H 0.608283 0.699382 0.366025 0.184 Uiso 0.55 1 calc R U P G 1
C129 C 0.6534(5) 0.6621(4) 0.3803(5) 0.168(5) Uani 0.55 1 d G U P G 1
H129 H 0.651283 0.647606 0.350693 0.201 Uiso 0.55 1 calc R U P G 1
C130 C 0.6819(4) 0.6526(4) 0.4146(6) 0.172(6) Uani 0.55 1 d G U P G 1
H130 H 0.699407 0.631581 0.408377 0.207 Uiso 0.55 1 calc R U P G 1
C225 C 0.6480(13) 0.6771(9) 0.4202(16) 0.147(9) Uiso 0.2 1 d G U P H 4
H225 H 0.653365 0.649934 0.417229 0.177 Uiso 0.2 1 calc R U P H 4
C226 C 0.6651(12) 0.6986(12) 0.4578(14) 0.134(11) Uiso 0.2 1 d G U P H 4
H226 H 0.682075 0.686179 0.480589 0.160 Uiso 0.2 1 calc R U P H 4
C227 C 0.6573(14) 0.7383(12) 0.4622(16) 0.147(12) Uiso 0.2 1 d G U P H 4
H227 H 0.668913 0.753048 0.487908 0.176 Uiso 0.2 1 calc R U P H 4
C228 C 0.6324(15) 0.7565(10) 0.429(2) 0.141(13) Uiso 0.2 1 d G U P H 4
H228 H 0.627043 0.783673 0.431868 0.169 Uiso 0.2 1 calc R U P H 4
C229 C 0.6153(14) 0.7350(13) 0.3913(18) 0.153(12) Uiso 0.2 1 d G U P H 4
H229 H 0.598333 0.747428 0.368507 0.183 Uiso 0.2 1 calc R U P H 4
C230 C 0.6231(14) 0.6953(13) 0.3869(14) 0.163(11) Uiso 0.2 1 d G U P H 4
H230 H 0.611493 0.680559 0.361187 0.195 Uiso 0.2 1 calc R U P H 4
C131 C 0.7964(5) 0.3614(5) 0.4458(9) 0.195(9) Uani 0.5 1 d G U P I 1
H131 H 0.771886 0.373305 0.438717 0.234 Uiso 0.5 1 calc R U P I 1
C132 C 0.8275(7) 0.3659(5) 0.4135(7) 0.184(8) Uani 0.5 1 d G U P I 1
H132 H 0.824311 0.380856 0.384312 0.221 Uiso 0.5 1 calc R U P I 1
C133 C 0.8633(5) 0.3486(6) 0.4238(7) 0.173(8) Uani 0.5 1 d G U P I 1
H133 H 0.884582 0.351635 0.401729 0.208 Uiso 0.5 1 calc R U P I 1
C134 C 0.8680(5) 0.3267(6) 0.4665(8) 0.179(8) Uani 0.5 1 d G U P I 1
H134 H 0.892431 0.314862 0.473552 0.215 Uiso 0.5 1 calc R U P I 1
C135 C 0.8368(7) 0.3222(6) 0.4988(6) 0.192(8) Uani 0.5 1 d G U P I 1
H135 H 0.840006 0.307309 0.527958 0.230 Uiso 0.5 1 calc R U P I 1
C136 C 0.8010(5) 0.3396(6) 0.4885(8) 0.201(9) Uani 0.5 1 d G U P I 1
H136 H 0.779735 0.336531 0.510541 0.241 Uiso 0.5 1 calc R U P I 1
C137 C 0.7892(8) 0.2385(6) 0.6384(16) 0.202(11) Uani 0.5 1 d . U P . .
H137 H 0.815634 0.230080 0.639856 0.242 Uiso 0.5 1 calc R U P . .
C138 C 0.7665(7) 0.2465(7) 0.6761(15) 0.209(11) Uani 0.5 1 d . U P . .
H138 H 0.778904 0.246693 0.707356 0.250 Uiso 0.5 1 calc R U P . .
C139 C 0.7669(7) 0.2446(7) 0.5955(16) 0.218(11) Uani 0.5 1 d . U P . .
H139 H 0.779084 0.240113 0.564703 0.262 Uiso 0.5 1 calc R U P . .
S1A S 0.6565(4) 0.4742(4) 0.6087(5) 0.145(4) Uani 0.3 1 d D U P J 1
O1A O 0.6743(7) 0.4557(7) 0.6511(9) 0.147(7) Uiso 0.3 1 d D U P J 1
O2A O 0.6780(8) 0.4718(8) 0.5670(9) 0.145(9) Uiso 0.3 1 d D U P J 1
O3A O 0.6139(6) 0.4693(10) 0.6037(12) 0.195(10) Uiso 0.3 1 d D U P J 1
C1A C 0.6523(8) 0.5292(6) 0.6355(10) 0.178(7) Uiso 0.3 1 d D U P J 1
F1A F 0.6306(9) 0.5506(8) 0.6056(9) 0.194(9) Uiso 0.3 1 d D U P J 1
F2A F 0.6322(8) 0.5301(7) 0.6777(8) 0.186(8) Uiso 0.3 1 d D U P J 1
F3A F 0.6870(7) 0.5403(7) 0.6465(11) 0.197(9) Uiso 0.3 1 d D U P J 1
S1H S 0.6525(7) 0.4743(6) 0.6252(9) 0.174(5) Uani 0.25 1 d D U P K 2
O1H O 0.6759(11) 0.4816(12) 0.5811(12) 0.166(11) Uiso 0.25 1 d D U P K 2
O2H O 0.6650(10) 0.4830(10) 0.6716(10) 0.178(9) Uiso 0.25 1 d D U P K 2
O3H O 0.6189(7) 0.4499(7) 0.6168(10) 0.128(7) Uiso 0.25 1 d D U P K 2
C1H C 0.6230(9) 0.5290(8) 0.6161(11) 0.193(11) Uiso 0.25 1 d D U P K 2
F1H F 0.6032(10) 0.5328(9) 0.6565(11) 0.217(11) Uiso 0.25 1 d D U P K 2
F2H F 0.6031(9) 0.5233(9) 0.5764(11) 0.206(11) Uiso 0.25 1 d D U P K 2
F3H F 0.6542(11) 0.5507(9) 0.6099(13) 0.209(11) Uiso 0.25 1 d D U P K 2
S1M S 0.6574(8) 0.5099(8) 0.6024(9) 0.185(6) Uiso 0.15 1 d D U P L 3
O2M O 0.6178(11) 0.5236(17) 0.594(2) 0.196(13) Uiso 0.15 1 d D U P L 3
O1M O 0.6837(11) 0.5376(10) 0.6174(15) 0.125(11) Uiso 0.15 1 d D U P L 3
C1M C 0.6478(11) 0.4753(10) 0.6619(11) 0.148(7) Uiso 0.15 1 d D U P L 3
O3M O 0.6701(16) 0.4849(13) 0.5646(14) 0.150(12) Uiso 0.15 1 d D U P L 3
F2M F 0.6337(12) 0.4951(11) 0.6996(12) 0.166(12) Uiso 0.15 1 d D U P L 3
F1M F 0.6823(11) 0.4611(14) 0.6746(17) 0.194(14) Uiso 0.15 1 d D U P L 3
F3M F 0.6226(13) 0.4474(11) 0.6520(17) 0.195(11) Uiso 0.15 1 d D U P L 3
S1B S 0.6980(4) 0.3984(4) 0.0128(6) 0.173(4) Uani 0.3 1 d D U P M 1
O2B O 0.6847(8) 0.4369(7) 0.0215(11) 0.179(8) Uiso 0.3 1 d D U P M 1
F2B F 0.6441(8) 0.3660(10) 0.0727(12) 0.249(12) Uiso 0.3 1 d D U P M 1
F1B F 0.6897(12) 0.3266(8) 0.0664(14) 0.300(15) Uiso 0.3 1 d D U P M 1
O1B O 0.7408(6) 0.3981(10) 0.0102(14) 0.213(10) Uiso 0.3 1 d D U P M 1
O3B O 0.6818(10) 0.3774(10) -0.0287(11) 0.225(10) Uiso 0.3 1 d D U P M 1
C1B C 0.6828(9) 0.3651(8) 0.0695(10) 0.199(9) Uiso 0.3 1 d D U P M 1
F3B F 0.6957(10) 0.3725(10) 0.1148(10) 0.263(13) Uiso 0.3 1 d D U P M 1
S1J S 0.7074(7) 0.4020(6) -0.0294(8) 0.189(6) Uiso 0.2 1 d D U P N 3
C1J C 0.6915(9) 0.3768(9) 0.0359(10) 0.184(8) Uiso 0.2 1 d D U P N 3
O3J O 0.7470(8) 0.3895(12) -0.0344(15) 0.184(13) Uiso 0.2 1 d D U P N 3
O1J O 0.6971(15) 0.4403(8) -0.0219(16) 0.178(11) Uiso 0.2 1 d D U P N 3
O2J O 0.6839(11) 0.3799(12) -0.0647(13) 0.188(14) Uiso 0.2 1 d D U P N 3
F1J F 0.6995(9) 0.3395(8) 0.0331(12) 0.171(10) Uiso 0.2 1 d D U P N 3
F2J F 0.7109(11) 0.3892(11) 0.0745(12) 0.204(10) Uiso 0.2 1 d D U P N 3
F3J F 0.6540(9) 0.3803(12) 0.0433(14) 0.197(11) Uiso 0.2 1 d D U P N 3
S1P S 0.6997(12) 0.4070(10) 0.0064(14) 0.193(6) Uani 0.1 1 d D U P O 5
C1P C 0.7234(14) 0.3743(14) -0.0497(15) 0.192(14) Uiso 0.1 1 d D U P O 5
F1P F 0.7302(19) 0.3387(13) -0.033(2) 0.20(2) Uiso 0.1 1 d D U P O 5
O3P O 0.7303(18) 0.402(2) 0.043(2) 0.173(13) Uiso 0.1 1 d D U P O 5
O2P O 0.693(3) 0.4428(14) -0.014(3) 0.177(13) Uiso 0.1 1 d D U P O 5
O1P O 0.6673(16) 0.382(2) 0.020(3) 0.189(12) Uiso 0.1 1 d D U P O 5
F2P F 0.7005(19) 0.373(2) -0.0889(18) 0.206(18) Uiso 0.1 1 d D U P O 5
F3P F 0.7573(15) 0.3871(19) -0.066(2) 0.21(2) Uiso 0.1 1 d D U P O 5
S1D S 0.3144(6) 0.6013(7) 0.7087(8) 0.191(5) Uani 0.2 1 d D U P P 1
O1D O 0.2821(11) 0.6195(15) 0.7320(16) 0.230(13) Uiso 0.2 1 d D U P P 1
O3D O 0.3227(13) 0.5608(9) 0.7187(17) 0.207(11) Uiso 0.2 1 d D U P P 1
O2D O 0.3482(10) 0.6225(12) 0.6940(16) 0.192(11) Uiso 0.2 1 d D U P P 1
C1D C 0.2883(9) 0.5942(9) 0.6398(10) 0.189(9) Uiso 0.2 1 d D U P P 1
F1D F 0.3099(11) 0.5651(9) 0.6236(12) 0.200(11) Uiso 0.2 1 d D U P P 1
F3D F 0.2502(8) 0.5899(11) 0.6481(12) 0.182(11) Uiso 0.2 1 d D U P P 1
F2D F 0.2934(9) 0.6231(8) 0.6104(11) 0.151(9) Uiso 0.2 1 d D U P P 1
S1E S 0.3140(8) 0.6025(8) 0.6726(10) 0.198(6) Uani 0.15 1 d D U P Q 3
O1E O 0.2849(13) 0.6247(15) 0.6476(18) 0.189(12) Uiso 0.15 1 d D U P Q 3
O2E O 0.3532(11) 0.6132(16) 0.6558(19) 0.208(12) Uiso 0.15 1 d D U P Q 3
O3E O 0.3101(17) 0.5631(10) 0.681(2) 0.200(11) Uiso 0.15 1 d D U P Q 3
C1E C 0.3182(12) 0.6288(12) 0.7409(12) 0.211(9) Uiso 0.15 1 d D U P Q 3
F2E F 0.3468(13) 0.6128(14) 0.7680(15) 0.204(12) Uiso 0.15 1 d D U P Q 3
F1E F 0.3280(17) 0.6663(11) 0.7370(19) 0.237(16) Uiso 0.15 1 d D U P Q 3
F3E F 0.2862(13) 0.6265(17) 0.7682(17) 0.245(16) Uiso 0.15 1 d D U P Q 3
S1K S 0.3036(11) 0.5963(10) 0.6430(14) 0.174(7) Uiso 0.1 1 d D U P R 4
O1K O 0.330(2) 0.5692(16) 0.662(3) 0.194(12) Uiso 0.1 1 d D U P R 4
C1K C 0.3129(15) 0.6451(13) 0.6872(17) 0.203(8) Uiso 0.1 1 d D U P R 4
O3K O 0.3040(17) 0.6109(15) 0.5973(14) 0.116(14) Uiso 0.1 1 d D U P R 4
O2K O 0.2631(15) 0.589(2) 0.663(3) 0.199(15) Uiso 0.1 1 d D U P R 4
F2K F 0.2811(18) 0.651(2) 0.714(3) 0.240(18) Uiso 0.1 1 d D U P R 4
F1K F 0.3429(18) 0.642(2) 0.717(2) 0.207(13) Uiso 0.1 1 d D U P R 4
F3K F 0.318(2) 0.6762(14) 0.660(2) 0.24(2) Uiso 0.1 1 d D U P R 4
S1L S 0.3286(14) 0.5862(13) 0.7443(16) 0.225(9) Uiso 0.1 1 d D U P S 2
C1L C 0.3314(15) 0.6279(14) 0.7986(17) 0.217(16) Uiso 0.1 1 d D U P S 2
F1L F 0.2972(16) 0.6323(19) 0.821(2) 0.20(2) Uiso 0.1 1 d D U P S 2
O1L O 0.2873(15) 0.582(2) 0.737(3) 0.205(14) Uiso 0.1 1 d D U P S 2
O2L O 0.351(2) 0.604(2) 0.706(2) 0.198(12) Uiso 0.1 1 d D U P S 2
O3L O 0.347(2) 0.5536(16) 0.766(3) 0.234(19) Uiso 0.1 1 d D U P S 2
F2L F 0.3562(19) 0.618(2) 0.834(2) 0.23(2) Uiso 0.1 1 d D U P S 2
F3L F 0.344(2) 0.6622(14) 0.781(2) 0.218(17) Uiso 0.1 1 d D U P S 2
S1C S 0.9283(4) 0.5135(4) -0.1039(5) 0.157(4) Uani 0.25 1 d D U P T 1
O2C O 0.9443(8) 0.5191(8) -0.0565(8) 0.131(8) Uiso 0.25 1 d D U P T 1
O1C O 0.9297(11) 0.4719(7) -0.1158(13) 0.175(10) Uiso 0.25 1 d D U P T 1
C1C C 0.9656(8) 0.5394(9) -0.1479(10) 0.170(7) Uiso 0.25 1 d D U P T 1
F1C F 1.0018(8) 0.5284(10) -0.1379(12) 0.204(11) Uiso 0.25 1 d D U P T 1
F2C F 0.9604(10) 0.5395(11) -0.1950(10) 0.231(12) Uiso 0.25 1 d D U P T 1
F3C F 0.9667(13) 0.5780(9) -0.1366(16) 0.315(17) Uiso 0.25 1 d D U P T 1
O3C O 0.8923(8) 0.5302(10) -0.1056(13) 0.188(10) Uiso 0.25 1 d D U P T 1
S1F S 0.9529(6) 0.4917(6) -0.1144(8) 0.158(5) Uani 0.15 1 d D U P U 2
O2F O 0.9457(12) 0.4927(13) -0.0636(10) 0.144(10) Uiso 0.15 1 d D U P U 2
O1F O 0.9316(11) 0.4632(9) -0.1425(14) 0.133(12) Uiso 0.15 1 d D U P U 2
F1F F 0.9285(12) 0.5493(11) -0.1788(11) 0.161(12) Uiso 0.15 1 d D U P U 2
C1F C 0.9204(10) 0.5399(8) -0.1333(12) 0.162(9) Uiso 0.15 1 d D U P U 2
O3F O 0.9908(9) 0.5002(15) -0.1309(18) 0.166(12) Uiso 0.15 1 d D U P U 2
F3F F 0.9268(13) 0.5700(10) -0.1045(15) 0.187(11) Uiso 0.15 1 d D U P U 2
F2F F 0.8827(9) 0.5313(13) -0.1287(19) 0.208(13) Uiso 0.15 1 d D U P U 2
S1I S 0.9813(9) 0.5120(11) -0.1482(13) 0.172(8) Uiso 0.1 1 d D U P V 3
O1I O 0.9997(15) 0.4852(17) -0.1140(19) 0.145(14) Uiso 0.1 1 d D U P V 3
C1I C 0.9298(11) 0.5222(13) -0.1134(16) 0.158(7) Uiso 0.1 1 d D U P V 3
O2I O 0.9720(16) 0.4937(17) -0.1925(15) 0.146(16) Uiso 0.1 1 d D U P V 3
O3I O 0.9987(18) 0.5494(14) -0.152(3) 0.199(16) Uiso 0.1 1 d D U P V 3
F1I F 0.9092(14) 0.4896(15) -0.112(2) 0.172(11) Uiso 0.1 1 d D U P V 3
F2I F 0.9360(15) 0.5337(17) -0.0678(15) 0.140(12) Uiso 0.1 1 d D U P V 3
F3I F 0.9098(15) 0.5494(16) -0.136(2) 0.184(12) Uiso 0.1 1 d D U P V 3
O1W O 0.6245(3) 0.4925(2) 0.3115(3) 0.164(3) Uani 0.875 1 d D U P W 1
H1W H 0.598224 0.496849 0.313629 0.246 Uiso 0.875 1 d DR U P W 1
H2W H 0.629351 0.475546 0.281198 0.246 Uiso 0.875 1 d DR U P W 1
N1S N 0.750000 0.750000 0.5027(10) 0.075(5) Uani 0.5 4 d S TU P . .
C1S C 0.750000 0.750000 0.4603(14) 0.087(8) Uani 0.5 4 d S TU P . .
C2S C 0.750000 0.750000 0.4096(14) 0.124(11) Uani 0.5 4 d S TU P . .
H2S1 H 0.723066 0.749556 0.397680 0.185 Uiso 0.125 1 d R U P . .
H2S2 H 0.763851 0.726896 0.397680 0.185 Uiso 0.125 1 d R U P . .
H2S3 H 0.763083 0.773547 0.397680 0.185 Uiso 0.125 1 d R U P . .
N2S N 0.750000 0.750000 0.1368(11) 0.137(7) Uani 0.75 4 d S TU P . .
C3S C 0.750000 0.750000 0.1806(15) 0.142(9) Uani 0.75 4 d S TU P . .
C4S C 0.750000 0.750000 0.2338(14) 0.180(12) Uani 0.75 4 d S TU P . .
H4S1 H 0.723064 0.750259 0.245664 0.271 Uiso 0.1875 1 d R U P . .
H4S2 H 0.763692 0.773198 0.245664 0.271 Uiso 0.1875 1 d R U P . .
H4S3 H 0.763244 0.726543 0.245664 0.271 Uiso 0.1875 1 d R U P . .
N3S N 0.750000 0.750000 0.6917(12) 0.123(9) Uiso 0.5 4 d DS U P . .
C5S C 0.750000 0.750000 0.7340(13) 0.171(13) Uiso 0.5 4 d DS U P . .
C6S C 0.750000 0.750000 0.7879(13) 0.210(18) Uiso 0.5 4 d DS U P . .
H6S1 H 0.741724 0.775635 0.799855 0.315 Uiso 0.125 1 d R U P . .
H6S2 H 0.776338 0.744350 0.799855 0.315 Uiso 0.125 1 d R U P . .
H6S3 H 0.731938 0.730016 0.799855 0.315 Uiso 0.125 1 d R U P . .
O2W O 0.750000 0.750000 -0.077(3) 0.21(3) Uiso 0.25 4 d S . P . .
O3W O 0.5943(10) 0.4784(9) 0.2126(11) 0.147(9) Uiso 0.25 1 d . U P X 1
N4S N 0.6837(7) 0.6199(7) 0.3266(8) 0.086(6) Uiso 0.25 1 d D U P W 2
C8S C 0.7203(13) 0.6867(10) 0.3260(17) 0.156(15) Uiso 0.25 1 d D U P W 2
H8S1 H 0.726824 0.693027 0.291834 0.234 Uiso 0.25 1 calc R U P W 2
H8S2 H 0.744430 0.683866 0.345081 0.234 Uiso 0.25 1 calc R U P W 2
H8S3 H 0.704453 0.707821 0.340012 0.234 Uiso 0.25 1 calc R U P W 2
C7S C 0.6984(11) 0.6504(9) 0.3276(14) 0.130(12) Uiso 0.25 1 d D U P W 2
N5S N 0.6066(7) 0.5476(6) 0.0426(8) 0.166(7) Uiso 0.5 1 d D U P Y 1
C9S C 0.6387(9) 0.5407(12) 0.0271(15) 0.250(13) Uiso 0.5 1 d D U P Y 1
C10S C 0.6751(8) 0.5378(11) -0.0009(14) 0.250(14) Uiso 0.5 1 d D U P Y 1
H10A H 0.693054 0.559358 0.005969 0.374 Uiso 0.5 1 d R U P Y 1
H10B H 0.675224 0.532280 -0.035988 0.374 Uiso 0.5 1 d R U P Y 1
H10C H 0.683461 0.514558 0.016995 0.374 Uiso 0.5 1 d R U P Y 1
N5A N 0.7055(10) 0.5451(10) -0.0838(13) 0.064(9) Uiso 0.125 1 d D U P Z 2
C9A C 0.679(2) 0.559(3) -0.062(3) 0.19(2) Uiso 0.125 1 d D U P Z 2
C10A C 0.6432(15) 0.5831(19) -0.058(3) 0.12(2) Uiso 0.125 1 d D U P Z 2
H10D H 0.654631 0.609325 -0.058358 0.183 Uiso 0.125 1 d R U P Z 2
H10E H 0.621081 0.582369 -0.035808 0.183 Uiso 0.125 1 d R U P Z 2
H10F H 0.634207 0.576701 -0.091348 0.183 Uiso 0.125 1 d R U P Z 2
C9B C 0.6167(11) 0.5157(13) 0.0669(19) 0.155(14) Uiso 0.25 1 d D U P A 3
C10B C 0.6521(12) 0.4914(14) 0.063(2) 0.178(18) Uiso 0.25 1 d D U P A 3
H10G H 0.668439 0.501324 0.035642 0.267 Uiso 0.25 1 calc R U P A 3
H10H H 0.644675 0.464322 0.055694 0.267 Uiso 0.25 1 calc R U P A 3
H10I H 0.666897 0.492542 0.093366 0.267 Uiso 0.25 1 calc R U P A 3
N5B N 0.5854(10) 0.5279(10) 0.0685(13) 0.136(10) Uiso 0.25 1 d D U P A 3
C11S C 0.6104(17) 0.4676(18) 0.1721(15) 0.094(14) Uiso 0.125 1 d D U P B 2
N6S N 0.6152(15) 0.4645(13) 0.2138(14) 0.079(11) Uiso 0.125 1 d D U P B 2
C12S C 0.612(2) 0.465(2) 0.1183(15) 0.112(19) Uiso 0.125 1 d D U P B 2
H12A H 0.602355 0.438919 0.108108 0.168 Uiso 0.125 1 calc R U P B 2
H12B H 0.638357 0.468771 0.106816 0.168 Uiso 0.125 1 calc R U P B 2
H12C H 0.594508 0.484926 0.104120 0.168 Uiso 0.125 1 calc R U P B 2
N6A N 0.6357(10) 0.4562(10) 0.2764(12) 0.056(8) Uiso 0.125 1 d D U P C 4
C11A C 0.624(2) 0.450(2) 0.2363(18) 0.124(17) Uiso 0.125 1 d D U P C 4
C12A C 0.624(3) 0.427(2) 0.1906(18) 0.15(2) Uiso 0.125 1 d D U P C 4
H12D H 0.639222 0.448676 0.178310 0.219 Uiso 0.125 1 d R U P C 4
H12E H 0.596074 0.432866 0.188376 0.219 Uiso 0.125 1 d R U P C 4
H12F H 0.629517 0.403400 0.171130 0.219 Uiso 0.125 1 d R U P C 4
N7S N 0.6426(14) 0.7523(13) 0.4494(15) 0.153(10) Uiso 0.25 1 d D U P D 3
C14S C 0.6159(16) 0.7308(16) 0.3639(16) 0.175(14) Uiso 0.25 1 d D U P D 3
H14A H 0.588277 0.736407 0.357503 0.262 Uiso 0.25 1 calc R U P D 3
H14B H 0.620530 0.702656 0.361259 0.262 Uiso 0.25 1 calc R U P D 3
H14C H 0.632125 0.744646 0.339828 0.262 Uiso 0.25 1 calc R U P D 3
C13S C 0.6261(16) 0.7441(17) 0.4136(16) 0.144(7) Uiso 0.25 1 d D U P D 3
C17S C 0.119(3) 0.559(3) 0.632(3) 0.153(11) Uiso 0.125 1 d D U P E 2
C18S C 0.154(2) 0.571(3) 0.658(4) 0.160(13) Uiso 0.125 1 d D U P E 2
H18A H 0.141203 0.593078 0.675495 0.239 Uiso 0.125 1 d R U P E 2
H18B H 0.170424 0.581420 0.632408 0.239 Uiso 0.125 1 d R U P E 2
H18C H 0.169578 0.556364 0.681617 0.239 Uiso 0.125 1 d R U P E 2
N9S N 0.0914(19) 0.5559(19) 0.607(2) 0.136(12) Uiso 0.125 1 d D U P E 2
C18A C 0.0829(13) 0.5623(14) 0.7087(15) 0.162(13) Uiso 0.25 1 d D U P F 4
H18D H 0.055105 0.561505 0.700346 0.243 Uiso 0.25 1 calc R U P F 4
H18E H 0.089162 0.540679 0.731001 0.243 Uiso 0.25 1 calc R U P F 4
H18F H 0.088950 0.587207 0.724921 0.243 Uiso 0.25 1 calc R U P F 4
C17A C 0.1065(12) 0.5587(16) 0.6635(15) 0.160(9) Uiso 0.25 1 d D U P F 4
N9A N 0.1359(12) 0.5570(13) 0.6410(15) 0.156(10) Uiso 0.25 1 d D U P F 4
O4W O 0.354(2) 0.704(2) 0.767(3) 0.20(3) Uiso 0.125 1 d . U P G 6
N10S N 0.869(2) 0.303(2) 0.509(3) 0.139(18) Uiso 0.125 1 d D U P H 2
C19S C 0.863(3) 0.326(4) 0.478(5) 0.181(14) Uiso 0.125 1 d D U P H 2
C20S C 0.846(3) 0.350(4) 0.438(4) 0.17(2) Uiso 0.125 1 d D U P H 2
H20A H 0.864185 0.371386 0.430888 0.259 Uiso 0.125 1 calc R U P H 2
H20B H 0.842974 0.333465 0.409101 0.259 Uiso 0.125 1 calc R U P H 2
H20C H 0.820946 0.360318 0.448492 0.259 Uiso 0.125 1 calc R U P H 2

loop_
_atom_site_aniso_label
_atom_site_aniso_U_11
_atom_site_aniso_U_22
_atom_site_aniso_U_33
_atom_site_aniso_U_23
_atom_site_aniso_U_13
_atom_site_aniso_U_12
Ni1 0.1309(10) 0.1404(11) 0.1392(11) -0.0070(8) -0.0512(8) -0.0033(8)
Ni2 0.1063(8) 0.0786(7) 0.1307(10) 0.0096(5) -0.0091(6) 0.0220(5)
Zn1 0.0889(7) 0.1395(9) 0.1124(8) 0.0137(6) -0.0040(5) 0.0135(6)
Zn2 0.0575(7) 0.0575(7) 0.344(4) 0.000 0.000 0.000
Zn3 0.1152(11) 0.1152(11) 0.281(4) 0.000 0.000 0.000
N1 0.116(5) 0.113(5) 0.148(5) 0.005(5) -0.017(5) 0.038(4)
N2 0.099(4) 0.073(4) 0.131(5) 0.001(3) -0.002(3) 0.016(3)
N3 0.167(7) 0.177(8) 0.125(6) -0.058(6) 0.012(5) -0.016(6)
N4 0.138(6) 0.136(6) 0.117(5) -0.038(5) -0.003(4) -0.009(5)
N5 0.130(6) 0.156(7) 0.165(6) -0.003(6) -0.054(5) -0.005(5)
N6 0.101(5) 0.131(6) 0.155(7) 0.003(5) -0.031(4) -0.002(4)
N7 0.116(5) 0.132(6) 0.130(6) 0.006(5) 0.018(4) -0.029(4)
N8 0.092(4) 0.089(4) 0.119(4) 0.004(3) 0.004(3) -0.023(3)
N9 0.139(6) 0.147(7) 0.175(8) -0.031(6) -0.056(6) -0.007(5)
N10 0.132(5) 0.126(5) 0.122(5) -0.006(5) -0.041(4) -0.005(4)
N11 0.135(5) 0.071(4) 0.176(7) 0.009(4) -0.007(5) 0.014(4)
N12 0.100(4) 0.064(3) 0.123(5) 0.006(3) -0.007(4) 0.010(3)
N13 0.089(4) 0.098(4) 0.111(4) -0.004(3) -0.008(3) 0.003(3)
N14 0.100(4) 0.103(4) 0.109(4) -0.011(4) -0.014(3) 0.000(3)
N15 0.079(4) 0.087(4) 0.109(4) 0.007(3) -0.014(3) -0.007(3)
N16 0.079(3) 0.078(4) 0.106(4) -0.002(3) -0.010(3) -0.009(3)
N17 0.125(5) 0.120(5) 0.144(6) 0.006(5) -0.005(5) 0.002(4)
N18 0.062(3) 0.060(3) 0.138(5) -0.001(3) -0.004(3) -0.003(2)
C1 0.130(7) 0.124(7) 0.175(8) 0.003(6) -0.030(6) 0.056(6)
C2 0.141(8) 0.164(9) 0.188(9) 0.001(8) -0.025(8) 0.079(7)
C3 0.154(9) 0.183(10) 0.201(9) -0.021(9) -0.021(8) 0.096(8)
C4 0.131(7) 0.161(9) 0.169(8) -0.024(7) -0.011(6) 0.069(6)
C5 0.115(6) 0.118(6) 0.154(6) -0.013(6) -0.010(5) 0.044(5)
C6 0.115(6) 0.105(6) 0.140(7) -0.020(5) -0.012(5) 0.036(5)
C7 0.086(4) 0.070(4) 0.117(5) -0.009(3) -0.006(4) 0.013(3)
C8 0.100(5) 0.081(5) 0.132(6) 0.003(4) -0.012(4) 0.008(4)
C9 0.091(5) 0.074(4) 0.144(7) -0.003(4) -0.012(4) 0.002(4)
C10 0.091(4) 0.074(4) 0.123(5) -0.010(4) -0.008(4) 0.005(3)
C11 0.091(4) 0.087(5) 0.121(6) -0.006(4) -0.008(4) 0.004(4)
C12 0.087(5) 0.086(5) 0.118(6) -0.003(4) -0.004(4) 0.010(4)
C13 0.190(10) 0.238(13) 0.140(8) -0.086(9) 0.021(7) -0.018(9)
C14 0.243(14) 0.287(17) 0.137(9) -0.062(11) 0.012(10) -0.027(13)
C15 0.244(15) 0.323(19) 0.122(9) -0.064(10) -0.010(9) -0.037(14)
C16 0.196(11) 0.300(16) 0.129(8) -0.041(10) -0.016(7) -0.046(11)
C17 0.173(9) 0.204(11) 0.120(6) -0.051(7) -0.006(6) -0.025(8)
C18 0.149(8) 0.171(9) 0.132(6) -0.042(7) -0.015(6) -0.012(7)
C19 0.110(6) 0.134(6) 0.120(6) -0.032(5) -0.006(5) -0.001(5)
C20 0.118(6) 0.132(6) 0.121(6) -0.022(5) -0.002(5) 0.003(5)
C21 0.124(7) 0.117(6) 0.117(6) -0.012(4) -0.002(5) 0.013(5)
C22 0.104(6) 0.116(5) 0.109(5) -0.009(4) -0.013(4) 0.007(5)
C23 0.127(7) 0.120(5) 0.119(6) -0.013(5) 0.003(5) 0.001(5)
C24 0.111(6) 0.133(7) 0.131(7) -0.024(5) -0.006(5) 0.010(5)
C25 0.135(8) 0.186(11) 0.234(11) 0.021(9) -0.081(8) 0.016(8)
C26 0.142(9) 0.250(14) 0.240(12) 0.023(13) -0.065(10) 0.026(9)
C27 0.142(10) 0.260(15) 0.257(13) 0.031(14) -0.051(10) 0.024(10)
C28 0.130(8) 0.231(13) 0.218(11) 0.014(10) -0.027(7) 0.024(8)
C29 0.124(7) 0.180(10) 0.180(8) 0.006(9) -0.038(7) 0.006(7)
C30 0.114(6) 0.162(9) 0.163(9) 0.010(7) -0.028(6) 0.006(6)
C31 0.101(5) 0.122(5) 0.124(6) 0.008(5) -0.026(4) -0.004(4)
C32 0.117(6) 0.119(6) 0.151(8) 0.003(6) -0.041(5) -0.012(5)
C33 0.109(6) 0.109(6) 0.138(7) 0.010(5) -0.030(5) -0.015(5)
C34 0.099(5) 0.106(5) 0.115(6) 0.001(4) -0.012(4) -0.004(4)
C35 0.119(6) 0.117(5) 0.115(6) 0.002(5) -0.027(5) 0.003(5)
C36 0.119(6) 0.116(6) 0.127(7) 0.005(5) -0.029(5) 0.002(5)
C37 0.153(8) 0.191(10) 0.138(8) 0.005(7) 0.042(7) -0.031(7)
C38 0.221(14) 0.235(15) 0.142(8) 0.025(10) 0.037(10) -0.013(10)
C39 0.232(15) 0.292(18) 0.126(9) 0.033(10) 0.031(9) 0.012(12)
C40 0.229(13) 0.243(14) 0.120(7) 0.038(9) 0.013(8) 0.023(10)
C41 0.133(7) 0.155(8) 0.114(6) 0.021(6) 0.006(5) -0.023(6)
C42 0.127(7) 0.113(6) 0.123(6) 0.015(5) 0.000(5) -0.008(5)
C43 0.088(4) 0.083(5) 0.111(5) 0.009(4) -0.003(4) -0.010(4)
C44 0.087(4) 0.080(4) 0.111(5) 0.007(4) -0.010(4) -0.010(3)
C45 0.086(5) 0.080(4) 0.115(5) 0.006(4) -0.002(4) -0.007(4)
C46 0.082(4) 0.089(5) 0.106(5) 0.013(4) -0.014(3) -0.005(3)
C47 0.092(5) 0.092(5) 0.116(5) 0.002(4) -0.004(4) -0.017(4)
C48 0.097(5) 0.096(5) 0.118(6) 0.002(4) -0.002(4) -0.024(4)
C49 0.154(8) 0.160(8) 0.237(13) -0.030(9) -0.061(9) -0.029(7)
C50 0.160(9) 0.163(9) 0.291(15) -0.053(11) -0.048(11) -0.031(7)
C51 0.169(10) 0.147(9) 0.293(15) -0.045(10) -0.039(12) -0.026(7)
C52 0.166(9) 0.137(7) 0.224(12) -0.039(8) -0.019(9) -0.021(7)
C53 0.151(7) 0.132(7) 0.155(8) -0.023(7) -0.041(7) -0.005(5)
C54 0.145(7) 0.129(6) 0.139(8) -0.015(6) -0.029(6) 0.001(6)
C55 0.121(6) 0.138(7) 0.124(6) -0.008(5) -0.022(5) 0.003(5)
C56 0.141(7) 0.158(9) 0.117(7) -0.003(5) -0.029(6) 0.004(6)
C57 0.142(7) 0.146(8) 0.127(7) 0.013(6) -0.023(6) 0.001(6)
C58 0.128(6) 0.119(6) 0.131(7) -0.002(5) -0.018(5) 0.004(5)
C59 0.128(6) 0.126(7) 0.126(6) 0.006(5) -0.028(5) -0.006(5)
C60 0.123(6) 0.141(8) 0.128(7) 0.001(5) -0.019(5) -0.001(5)
C61 0.184(9) 0.075(5) 0.220(11) 0.026(6) 0.015(8) 0.018(5)
C62 0.208(11) 0.073(6) 0.301(15) 0.022(8) 0.003(12) 0.006(6)
C63 0.198(10) 0.087(6) 0.329(17) 0.019(9) 0.021(12) -0.022(7)
C64 0.161(8) 0.089(5) 0.269(13) 0.018(7) 0.016(9) -0.015(5)
C65 0.135(6) 0.079(5) 0.185(9) 0.013(5) 0.002(6) -0.001(4)
C66 0.100(5) 0.077(4) 0.158(7) 0.005(5) 0.003(5) 0.000(4)
C67 0.078(4) 0.062(4) 0.127(5) 0.004(3) -0.007(4) 0.006(3)
C68 0.075(4) 0.069(4) 0.126(5) 0.003(4) -0.003(4) -0.002(3)
C69 0.079(4) 0.071(4) 0.128(6) 0.003(4) -0.013(4) 0.002(3)
C70 0.066(4) 0.072(4) 0.126(5) 0.000(3) -0.006(4) 0.002(3)
C71 0.088(5) 0.076(4) 0.128(6) -0.004(4) -0.014(4) -0.002(4)
C72 0.093(5) 0.081(4) 0.122(6) 0.006(4) -0.014(4) 0.007(4)
C73 0.088(4) 0.075(4) 0.119(5) -0.009(4) -0.015(4) 0.000(3)
C74 0.093(5) 0.096(5) 0.119(5) -0.013(4) -0.013(4) 0.010(4)
C75 0.103(6) 0.128(7) 0.122(6) -0.014(5) -0.013(4) 0.026(5)
C76 0.112(6) 0.131(7) 0.121(5) -0.021(5) -0.007(5) 0.026(5)
C77 0.099(5) 0.104(5) 0.111(5) -0.012(4) -0.004(4) 0.007(4)
C78 0.112(5) 0.103(5) 0.114(5) -0.012(4) -0.008(4) 0.002(4)
C79 0.109(5) 0.106(6) 0.108(5) -0.010(4) -0.010(4) 0.003(4)
C80 0.120(6) 0.130(7) 0.110(5) 0.000(5) -0.007(5) 0.007(5)
C81 0.113(6) 0.119(6) 0.110(5) -0.007(5) -0.023(4) -0.001(5)
C82 0.102(5) 0.098(5) 0.114(5) -0.006(4) -0.018(4) -0.006(4)
C83 0.093(5) 0.095(5) 0.120(5) 0.000(4) -0.015(4) -0.006(4)
C84 0.084(4) 0.087(5) 0.117(4) 0.006(4) -0.018(4) -0.007(4)
C85 0.085(5) 0.105(6) 0.117(5) 0.001(5) -0.018(4) 0.004(4)
C86 0.080(4) 0.102(5) 0.122(5) -0.001(5) -0.012(4) 0.003(4)
C87 0.084(4) 0.087(5) 0.114(4) 0.005(4) -0.004(4) -0.002(4)
C88 0.087(4) 0.077(4) 0.108(4) 0.001(4) -0.008(3) -0.010(3)
C89 0.081(4) 0.080(4) 0.109(5) 0.000(4) -0.006(3) -0.008(3)
C90 0.081(4) 0.078(4) 0.107(5) 0.003(4) -0.007(3) -0.008(3)
C91 0.081(4) 0.078(4) 0.112(5) 0.007(4) -0.016(4) -0.011(3)
C92 0.081(4) 0.071(4) 0.112(5) 0.002(4) -0.010(3) -0.004(3)
C93 0.120(6) 0.125(6) 0.134(7) 0.009(6) -0.011(5) 0.001(5)
C94 0.119(6) 0.128(5) 0.155(8) 0.019(6) -0.015(6) -0.003(5)
C95 0.127(6) 0.129(6) 0.155(8) 0.021(7) -0.004(6) 0.002(5)
C96 0.129(6) 0.132(6) 0.153(8) 0.026(7) -0.014(6) -0.001(6)
C97 0.133(6) 0.118(6) 0.129(7) 0.007(6) -0.003(6) 0.000(5)
C98 0.071(4) 0.065(4) 0.131(6) -0.001(4) -0.007(4) 0.004(3)
C99 0.070(3) 0.061(4) 0.128(6) 0.004(4) -0.004(4) -0.002(3)
C100 0.075(4) 0.059(4) 0.156(7) 0.009(4) -0.012(4) -0.005(3)
C101 0.068(4) 0.069(4) 0.149(7) 0.006(4) -0.014(4) -0.007(3)
C102 0.066(4) 0.070(4) 0.138(6) 0.005(4) -0.004(4) -0.001(3)
C107 0.180(8) 0.167(9) 0.177(8) 0.001(8) -0.005(7) -0.014(8)
C108 0.189(8) 0.199(9) 0.193(9) 0.004(8) -0.001(7) 0.001(8)
C109 0.193(9) 0.199(10) 0.198(9) 0.004(9) -0.003(7) 0.001(9)
C110 0.194(9) 0.174(10) 0.196(10) -0.002(9) -0.005(9) 0.000(10)
C111 0.172(9) 0.121(8) 0.175(9) -0.024(8) -0.011(7) -0.025(8)
C112 0.179(9) 0.144(9) 0.179(9) -0.014(8) -0.015(7) -0.022(8)
C113 0.23(2) 0.192(19) 0.26(2) 0.00(2) 0.02(2) 0.024(14)
C114 0.220(19) 0.182(18) 0.24(2) -0.02(2) 0.096(18) 0.004(16)
C115 0.28(2) 0.192(17) 0.28(3) -0.02(2) 0.09(2) 0.012(18)
C116 0.27(3) 0.21(2) 0.32(3) 0.00(2) 0.10(3) 0.024(16)
C117 0.30(3) 0.206(19) 0.35(3) -0.04(2) 0.03(3) 0.049(18)
C118 0.255(19) 0.213(17) 0.27(2) 0.00(2) -0.009(19) 0.037(16)
C119 0.164(7) 0.160(8) 0.162(8) -0.013(7) 0.006(6) 0.004(7)
C120 0.165(8) 0.153(9) 0.159(8) -0.015(8) 0.002(8) -0.006(8)
C121 0.165(8) 0.155(9) 0.165(9) -0.013(8) 0.008(7) -0.004(8)
C122 0.166(7) 0.160(8) 0.169(8) -0.006(7) 0.007(7) -0.003(7)
C123 0.166(6) 0.164(7) 0.171(6) -0.003(6) 0.008(6) 0.003(6)
C124 0.166(6) 0.162(7) 0.164(6) -0.006(6) 0.004(5) 0.002(6)
C125 0.150(11) 0.152(11) 0.179(11) 0.004(9) 0.019(10) -0.020(8)
C126 0.130(10) 0.156(11) 0.162(10) 0.017(9) 0.025(8) -0.019(8)
C127 0.120(8) 0.159(9) 0.145(8) 0.010(7) 0.032(7) -0.017(7)
C128 0.125(9) 0.155(9) 0.178(9) -0.005(8) 0.018(8) -0.037(7)
C129 0.152(11) 0.155(11) 0.196(12) -0.010(10) 0.007(9) -0.029(9)
C130 0.170(12) 0.156(12) 0.191(13) -0.001(9) 0.002(10) -0.030(10)
C131 0.184(16) 0.155(18) 0.24(2) -0.062(15) -0.006(14) -0.003(15)
C132 0.168(16) 0.138(16) 0.25(2) -0.068(14) -0.015(13) -0.008(13)
C133 0.167(15) 0.128(15) 0.224(18) -0.061(12) -0.007(14) -0.007(13)
C134 0.187(15) 0.149(15) 0.202(18) -0.074(12) -0.003(13) -0.009(13)
C135 0.193(16) 0.181(17) 0.202(16) -0.068(13) 0.003(13) 0.016(14)
C136 0.186(16) 0.20(2) 0.22(2) -0.067(15) -0.020(16) 0.007(15)
C137 0.12(2) 0.058(11) 0.43(4) 0.008(18) 0.009(15) -0.015(13)
C138 0.13(2) 0.067(13) 0.43(3) 0.005(19) 0.016(17) -0.014(17)
C139 0.12(2) 0.095(16) 0.43(3) -0.01(2) -0.007(17) -0.020(17)
S1A 0.119(6) 0.165(7) 0.151(8) -0.004(6) -0.013(6) -0.043(5)
S1H 0.154(7) 0.175(7) 0.193(9) 0.032(7) 0.012(7) 0.023(7)
S1B 0.135(6) 0.185(7) 0.201(7) -0.024(6) -0.044(6) -0.030(6)
S1P 0.181(9) 0.196(9) 0.203(9) 0.103(9) 0.109(8) 0.108(8)
S1D 0.186(8) 0.197(8) 0.191(8) 0.017(7) 0.012(7) 0.001(7)
S1E 0.189(8) 0.197(9) 0.207(9) 0.060(8) 0.052(8) 0.056(8)
S1C 0.149(7) 0.165(7) 0.159(7) -0.015(6) -0.025(6) -0.028(6)
S1F 0.151(8) 0.167(8) 0.157(8) 0.018(8) 0.024(8) 0.016(8)
O1W 0.179(8) 0.135(6) 0.178(8) 0.015(5) -0.014(6) -0.018(6)
N1S 0.050(6) 0.050(6) 0.126(14) 0.000 0.000 0.000
C1S 0.069(9) 0.069(9) 0.124(14) 0.000 0.000 0.000
C2S 0.123(15) 0.123(15) 0.124(14) 0.000 0.000 0.000
N2S 0.120(9) 0.120(9) 0.171(16) 0.000 0.000 0.000
C3S 0.127(11) 0.127(11) 0.173(16) 0.000 0.000 0.000
C4S 0.184(17) 0.184(17) 0.172(17) 0.000 0.000 0.000

loop_
_atom_type_symbol
_atom_type_description
_atom_type_scat_dispersion_real
_atom_type_scat_dispersion_imag
_atom_type_scat_source
C C 0.0032 0.0016 'International Tables Vol C Tables 4.2.6.8 and 6.1.1.4'
H H 0.0000 0.0000 'International Tables Vol C Tables 4.2.6.8 and 6.1.1.4'
N N 0.0061 0.0032 'International Tables Vol C Tables 4.2.6.8 and 6.1.1.4'
Ni Ni 0.3453 1.0605 'International Tables Vol C Tables 4.2.6.8 and 6.1.1.4'
Zn Zn 0.3032 1.3627 'International Tables Vol C Tables 4.2.6.8 and 6.1.1.4'
S S 0.1203 0.1179 'International Tables Vol C Tables 4.2.6.8 and 6.1.1.4'
O O 0.0106 0.0058 'International Tables Vol C Tables 4.2.6.8 and 6.1.1.4'
F F 0.0168 0.0099 'International Tables Vol C Tables 4.2.6.8 and 6.1.1.4'

loop_
_geom_angle_atom_site_label_1
_geom_angle_atom_site_label_2
_geom_angle_atom_site_label_3
_geom_angle
_geom_angle_site_symmetry_1
_geom_angle_site_symmetry_3
N3 Ni1 N9 96.5(4) 4_565 .
N3 Ni1 N5 95.3(4) 4_565 .
N9 Ni1 N5 95.9(4) . .
N3 Ni1 N4 79.5(4) 4_565 4_565
N9 Ni1 N4 172.1(4) . 4_565
N5 Ni1 N4 91.3(3) . 4_565
N3 Ni1 N6 171.9(4) 4_565 .
N9 Ni1 N6 89.0(4) . .
N5 Ni1 N6 78.2(3) . .
N4 Ni1 N6 95.7(3) 4_565 .
N3 Ni1 N10 92.2(4) 4_565 .
N9 Ni1 N10 78.6(4) . .
N5 Ni1 N10 171.1(4) . .
N4 Ni1 N10 94.6(3) 4_565 .
N6 Ni1 N10 94.7(3) . .
N11 Ni2 N8 169.6(3) . 3_655
N11 Ni2 N1 97.4(3) . .
N8 Ni2 N1 90.5(3) 3_655 .
N11 Ni2 N7 94.1(4) . 3_655
N8 Ni2 N7 78.5(3) 3_655 3_655
N1 Ni2 N7 94.9(3) . 3_655
N11 Ni2 N2 92.4(3) . .
N8 Ni2 N2 95.7(3) 3_655 .
N1 Ni2 N2 78.9(3) . .
N7 Ni2 N2 171.6(3) 3_655 .
N11 Ni2 N12 78.7(3) . .
N8 Ni2 N12 94.3(2) 3_655 .
N1 Ni2 N12 172.2(3) . .
N7 Ni2 N12 92.0(3) 3_655 .
N2 Ni2 N12 94.5(2) . .
N13 Zn1 N14 90.3(3) . .
N13 Zn1 N16 89.6(3) . .
N14 Zn1 N16 171.9(2) . .
N13 Zn1 N15 172.5(2) . .
N14 Zn1 N15 89.9(3) . .
N16 Zn1 N15 89.2(3) . .
N13 Zn1 O1W 91.3(3) . .
N14 Zn1 O1W 89.4(3) . .
N16 Zn1 O1W 98.7(3) . .
N15 Zn1 O1W 96.2(3) . .
N13 Zn1 N4S 86.3(5) . .
N14 Zn1 N4S 88.2(5) . .
N16 Zn1 N4S 83.8(5) . .
N15 Zn1 N4S 86.2(5) . .
N18 Zn2 N18 177.4(4) . 2_665
N18 Zn2 N18 89.970(10) . 3_655
N18 Zn2 N18 89.971(11) 2_665 3_655
N18 Zn2 N18 89.973(11) . 4_565
N18 Zn2 N18 89.971(10) 2_665 4_565
N18 Zn2 N18 177.4(4) 3_655 4_565
N17 Zn3 N17 89.90(2) . 3_655
N17 Zn3 N17 89.90(2) . 4_565
N17 Zn3 N17 175.3(5) 3_655 4_565
N17 Zn3 N17 175.3(5) . 2_665
N17 Zn3 N17 89.90(2) 3_655 2_665
N17 Zn3 N17 89.90(2) 4_565 2_665
N17 Zn3 N2S 92.4(2) . .
N17 Zn3 N2S 92.4(2) 3_655 .
N17 Zn3 N2S 92.4(2) 4_565 .
N17 Zn3 N2S 92.4(2) 2_665 .
C1 N1 C5 118.2(9) . .
C1 N1 Ni2 129.5(8) . .
C5 N1 Ni2 112.1(6) . .
C6 N2 C7 117.4(8) . .
C6 N2 Ni2 113.3(6) . .
C7 N2 Ni2 128.9(5) . .
C13 N3 C17 117.7(12) . .
C13 N3 Ni1 129.4(11) . 3_655
C17 N3 Ni1 112.7(8) . 3_655
C18 N4 C19 118.2(9) . .
C18 N4 Ni1 114.3(8) . 3_655
C19 N4 Ni1 127.4(7) . 3_655
C25 N5 C29 117.6(4) . .
C25 N5 Ni1 128.6(5) . .
C29 N5 Ni1 113.6(5) . .
C30 N6 C31 115.7(10) . .
C30 N6 Ni1 114.7(8) . .
C31 N6 Ni1 129.5(7) . .
C37 N7 C41 116.4(10) . .
C37 N7 Ni2 129.1(9) . 4_565
C41 N7 Ni2 114.4(7) . 4_565
C42 N8 C43 118.0(8) . .
C42 N8 Ni2 114.6(7) . 4_565
C43 N8 Ni2 127.3(5) . 4_565
C53 N9 C49 118.4(11) . .
C53 N9 Ni1 113.9(8) . .
C49 N9 Ni1 127.3(9) . .
C54 N10 C55 117.4(10) . .
C54 N10 Ni1 113.2(8) . .
C55 N10 Ni1 128.8(7) . .
C65 N11 C61 118.4(9) . .
C65 N11 Ni2 113.2(6) . .
C61 N11 Ni2 128.3(8) . .
C66 N12 C67 116.9(7) . .
C66 N12 Ni2 114.1(5) . .
C67 N12 Ni2 129.0(5) . .
C77 N13 C74 106.5(7) . .
C77 N13 Zn1 125.6(5) . .
C74 N13 Zn1 127.3(6) . .
C79 N14 C82 106.3(7) . .
C79 N14 Zn1 127.3(6) . .
C82 N14 Zn1 125.8(6) . .
C84 N15 C87 107.4(7) . .
C84 N15 Zn1 126.4(6) . .
C87 N15 Zn1 126.0(5) . .
C89 N16 C92 105.9(6) . .
C89 N16 Zn1 127.6(5) . .
C92 N16 Zn1 126.5(5) . .
C97 N17 C94 106.7(9) . .
C97 N17 Zn3 127.4(7) . .
C94 N17 Zn3 126.0(7) . .
C102 N18 C99 107.1(5) . .
C102 N18 Zn2 126.0(4) . .
C99 N18 Zn2 126.8(4) . .
N1 C1 C2 121.8(11) . .
N1 C1 H1 119.1 . .
C2 C1 H1 119.1 . .
C3 C2 C1 119.2(10) . .
C3 C2 H2 120.4 . .
C1 C2 H2 120.4 . .
C4 C3 C2 118.7(11) . .
C4 C3 H3 120.6 . .
C2 C3 H3 120.6 . .
C3 C4 C5 120.4(12) . .
C3 C4 H4 119.8 . .
C5 C4 H4 119.8 . .
N1 C5 C4 121.6(9) . .
N1 C5 C6 115.7(8) . .
C4 C5 C6 122.7(11) . .
N2 C6 C5 119.7(10) . .
N2 C6 H6 120.2 . .
C5 C6 H6 120.2 . .
C12 C7 C8 120.7(7) . .
C12 C7 N2 119.6(7) . .
C8 C7 N2 119.7(7) . .
C7 C8 C9 119.2(8) . .
C7 C8 H8 120.4 . .
C9 C8 H8 120.4 . .
C8 C9 C10 120.8(8) . .
C8 C9 H9 119.6 . .
C10 C9 H9 119.6 . .
C11 C10 C9 118.2(7) . .
C11 C10 C73 121.2(7) . .
C9 C10 C73 120.6(7) . .
C12 C11 C10 120.1(8) . .
C12 C11 H11 119.9 . .
C10 C11 H11 119.9 . .
C7 C12 C11 120.8(8) . .
C7 C12 H12 119.6 . .
C11 C12 H12 119.6 . .
N3 C13 C14 125.2(16) . .
N3 C13 H13 117.4 . .
C14 C13 H13 117.4 . .
C13 C14 C15 118.6(17) . .
C13 C14 H14 120.7 . .
C15 C14 H14 120.7 . .
C14 C15 C16 119.6(16) . .
C14 C15 H15 120.2 . .
C16 C15 H15 120.2 . .
C17 C16 C15 114.7(16) . .
C17 C16 H16 122.7 . .
C15 C16 H16 122.7 . .
N3 C17 C16 124.0(13) . .
N3 C17 C18 116.8(11) . .
C16 C17 C18 119.1(15) . .
N4 C18 C17 116.5(12) . .
N4 C18 H18 121.8 . .
C17 C18 H18 121.8 . .
C20 C19 C24 119.3(10) . .
C20 C19 N4 120.1(10) . .
C24 C19 N4 120.4(9) . .
C19 C20 C21 120.6(10) . .
C19 C20 H20 119.7 . .
C21 C20 H20 119.7 . .
C20 C21 C22 121.0(9) . .
C20 C21 H21 119.5 . .
C22 C21 H21 119.5 . .
C23 C22 C21 117.3(9) . .
C23 C22 C78 121.4(9) . .
C21 C22 C78 121.3(9) . .
C22 C23 C24 122.7(10) . .
C22 C23 H23 118.6 . .
C24 C23 H23 118.6 . .
C23 C24 C19 119.0(10) . .
C23 C24 H24 120.5 . .
C19 C24 H24 120.5 . .
N5 C25 C26 123.3(4) . .
N5 C25 H25 118.4 . .
C26 C25 H25 118.4 . .
C27 C26 C25 118.4(4) . .
C27 C26 H26 120.8 . .
C25 C26 H26 120.8 . .
C26 C27 C28 119.6(4) . .
C26 C27 H27 120.2 . .
C28 C27 H27 120.2 . .
C27 C28 C29 118.6(4) . .
C27 C28 H28 120.7 . .
C29 C28 H28 120.7 . .
N5 C29 C28 122.4(4) . .
N5 C29 C30 114.1(8) . .
C28 C29 C30 123.3(9) . .
N6 C30 C29 119.2(11) . .
N6 C30 H30 120.4 . .
C29 C30 H30 120.4 . .
C36 C31 C32 121.7(8) . .
C36 C31 N6 117.7(9) . .
C32 C31 N6 120.6(8) . .
C31 C32 C33 119.9(9) . .
C31 C32 H32 120.1 . .
C33 C32 H32 120.1 . .
C34 C33 C32 120.4(9) . .
C34 C33 H33 119.8 . .
C32 C33 H33 119.8 . .
C33 C34 C35 119.2(8) . .
C33 C34 C83 120.7(8) . .
C35 C34 C83 119.9(7) . .
C36 C35 C34 119.9(8) . .
C36 C35 H35 120.1 . .
C34 C35 H35 120.1 . .
C31 C36 C35 119.0(9) . .
C31 C36 H36 120.5 . .
C35 C36 H36 120.5 . .
N7 C37 C38 123.0(15) . .
N7 C37 H37 118.5 . .
C38 C37 H37 118.5 . .
C39 C38 C37 119.9(17) . .
C39 C38 H38 120.1 . .
C37 C38 H38 120.1 . .
C38 C39 C40 116.8(17) . .
C38 C39 H39 121.6 . .
C40 C39 H39 121.6 . .
C41 C40 C39 123.8(16) . .
C41 C40 H40 118.1 . .
C39 C40 H40 118.1 . .
C40 C41 N7 120.0(12) . .
C40 C41 C42 125.5(13) . .
N7 C41 C42 114.1(9) . .
N8 C42 C41 118.1(10) . .
N8 C42 H42 121.0 . .
C41 C42 H42 121.0 . .
C48 C43 C44 119.4(8) . .
C48 C43 N8 120.0(7) . .
C44 C43 N8 120.5(7) . .
C45 C44 C43 119.9(7) . .
C45 C44 H44 120.0 . .
C43 C44 H44 120.0 . .
C44 C45 C46 120.8(7) . .
C44 C45 H45 119.6 . .
C46 C45 H45 119.6 . .
C45 C46 C47 118.7(8) . .
C45 C46 C88 121.6(7) . .
C47 C46 C88 119.6(7) . .
C48 C47 C46 120.2(8) . .
C48 C47 H47 119.9 . .
C46 C47 H47 119.9 . .
C47 C48 C43 120.8(7) . .
C47 C48 H48 119.6 . .
C43 C48 H48 119.6 . .
N9 C49 C50 120.6(14) . .
N9 C49 H49 119.7 . .
C50 C49 H49 119.7 . .
C51 C50 C49 119.1(14) . .
C51 C50 H50 120.4 . .
C49 C50 H50 120.4 . .
C52 C51 C50 121.3(15) . .
C52 C51 H51 119.3 . .
C50 C51 H51 119.3 . .
C51 C52 C53 118.6(14) . .
C51 C52 H52 120.7 . .
C53 C52 H52 120.7 . .
N9 C53 C52 121.7(12) . .
N9 C53 C54 114.7(11) . .
C52 C53 C54 123.6(12) . .
N10 C54 C53 119.1(11) . .
N10 C54 H54 120.4 . .
C53 C54 H54 120.4 . .
C59 C55 C56 119.1(10) . .
C59 C55 N10 120.7(10) . .
C56 C55 N10 120.0(9) . .
C57 C56 C55 120.6(10) . .
C57 C56 H56 119.7 . .
C55 C56 H56 119.7 . .
C56 C57 C58 119.8(10) . .
C56 C57 H57 120.1 . .
C58 C57 H57 120.1 . .
C60 C58 C57 118.0(10) . .
C60 C58 C93 121.4(9) . .
C57 C58 C93 120.5(10) . .
C55 C59 C60 119.8(10) . .
C55 C59 H59 120.1 . .
C60 C59 H59 120.1 . .
C59 C60 C58 122.6(10) . .
C59 C60 H60 118.7 . .
C58 C60 H60 118.7 . .
N11 C61 C62 122.0(12) . .
N11 C61 H61 119.0 . .
C62 C61 H61 119.0 . .
C63 C62 C61 120.5(11) . .
C63 C62 F3K 128(2) . 3_655
C61 C62 F3K 92(3) . 3_655
C63 C62 H62 119.7 . .
C61 C62 H62 119.7 . .
F3K C62 H62 49.3 3_655 .
C62 C63 C64 118.6(12) . .
C62 C63 H63 120.7 . .
C64 C63 H63 120.7 . .
C65 C64 C63 116.3(12) . .
C65 C64 H64 121.8 . .
C63 C64 H64 121.8 . .
N11 C65 C64 124.1(9) . .
N11 C65 C66 116.1(8) . .
C64 C65 C66 119.8(10) . .
N12 C66 C65 118.0(8) . .
N12 C66 H66 121.0 . .
C65 C66 H66 121.0 . .
C72 C67 C68 120.6(7) . .
C72 C67 N12 121.2(7) . .
C68 C67 N12 118.2(7) . .
C67 C68 C69 120.0(7) . .
C67 C68 H68 120.0 . .
C69 C68 H68 120.0 . .
C68 C69 C70 120.3(7) . .
C68 C69 H69 119.9 . .
C70 C69 H69 119.9 . .
C71 C70 C69 117.8(7) . .
C71 C70 C98 121.5(7) . .
C69 C70 C98 120.6(7) . .
C70 C71 C72 121.6(7) . .
C70 C71 H71 119.2 . .
C72 C71 H71 119.2 . .
C67 C72 C71 119.8(7) . .
C67 C72 H72 120.1 . .
C71 C72 H72 120.1 . .
C74 C73 C92 126.3(7) . .
C74 C73 C10 117.5(7) . .
C92 C73 C10 116.2(7) . .
C73 C74 N13 124.7(7) . .
C73 C74 C75 125.9(8) . .
N13 C74 C75 109.2(8) . .
C76 C75 C74 108.1(8) . .
C76 C75 H75 126.0 . .
C74 C75 H75 126.0 . .
C75 C76 C77 107.5(8) . .
C75 C76 H76 126.2 . .
C77 C76 H76 126.2 . .
N13 C77 C78 126.2(8) . .
N13 C77 C76 108.6(8) . .
C78 C77 C76 125.2(8) . .
C79 C78 C77 125.1(8) . .
C79 C78 C22 117.0(8) . .
C77 C78 C22 117.9(8) . .
N14 C79 C78 124.5(8) . .
N14 C79 C80 109.6(8) . .
C78 C79 C80 125.8(9) . .
C81 C80 C79 107.9(9) . .
C81 C80 H80 126.0 . .
C79 C80 H80 126.0 . .
C80 C81 C82 107.9(8) . .
C80 C81 H81 126.1 . .
C82 C81 H81 126.1 . .
N14 C82 C83 125.1(8) . .
N14 C82 C81 108.3(8) . .
C83 C82 C81 126.6(8) . .
C84 C83 C82 126.4(8) . .
C84 C83 C34 117.9(8) . .
C82 C83 C34 115.7(8) . .
N15 C84 C83 125.7(8) . .
N15 C84 C85 109.5(8) . .
C83 C84 C85 124.7(8) . .
C86 C85 C84 108.1(7) . .
C86 C85 H85 125.9 . .
C84 C85 H85 125.9 . .
C85 C86 C87 106.4(8) . .
C85 C86 H86 126.8 . .
C87 C86 H86 126.8 . .
N15 C87 C88 126.6(7) . .
N15 C87 C86 108.7(7) . .
C88 C87 C86 124.7(8) . .
C87 C88 C89 125.0(8) . .
C87 C88 C46 118.5(7) . .
C89 C88 C46 116.5(7) . .
N16 C89 C88 125.0(7) . .
N16 C89 C90 110.8(7) . .
C88 C89 C90 124.1(7) . .
C91 C90 C89 105.6(7) . .
C91 C90 H90 127.2 . .
C89 C90 H90 127.2 . .
C90 C91 C92 107.7(7) . .
C90 C91 H91 126.2 . .
C92 C91 H91 126.2 . .
N16 C92 C73 125.0(7) . .
N16 C92 C91 110.1(7) . .
C73 C92 C91 124.9(7) . .
C94 C93 C97 126.1(10) . 3_655
C94 C93 C58 117.4(9) . .
C97 C93 C58 116.5(9) 3_655 .
N17 C94 C93 125.9(10) . .
N17 C94 C95 108.2(9) . .
C93 C94 C95 125.9(10) . .
C96 C95 C94 109.3(10) . .
C96 C95 H95 125.3 . .
C94 C95 H95 125.3 . .
C95 C96 C97 106.7(10) . .
C95 C96 H96 126.6 . .
C97 C96 H96 126.6 . .
N17 C97 C93 124.7(10) . 4_565
N17 C97 C96 109.1(9) . .
C93 C97 C96 126.2(10) 4_565 .
C102 C98 C99 126.1(6) 3_655 .
C102 C98 C70 117.1(6) 3_655 .
C99 C98 C70 116.7(6) . .
N18 C99 C98 124.9(6) . .
N18 C99 C100 108.7(6) . .
C98 C99 C100 126.4(6) . .
C101 C100 C99 107.9(6) . .
C101 C100 H100 126.1 . .
C99 C100 H100 126.1 . .
C100 C101 C102 107.9(6) . .
C100 C101 H101 126.0 . .
C102 C101 H101 126.0 . .
N18 C102 C98 126.1(6) . 4_565
N18 C102 C101 108.3(6) . .
C98 C102 C101 125.6(6) 4_565 .
C108 C107 C112 120.0 . .
C108 C107 H107 120.0 . .
C112 C107 H107 120.0 . .
C109 C108 C107 120.0 . .
C109 C108 H108 120.0 . .
C107 C108 H108 120.0 . .
C110 C109 C108 120.0 . .
C110 C109 H109 120.0 . .
C108 C109 H109 120.0 . .
C109 C110 C111 120.0 . .
C109 C110 H110 120.0 . .
C111 C110 H110 120.0 . .
C112 C111 C110 120.0 . .
C112 C111 H111 120.0 . .
C110 C111 H111 120.0 . .
C111 C112 C107 120.0 . .
C111 C112 H112 120.0 . .
C107 C112 H112 120.0 . .
C208 C207 C212 120.0 . .
C208 C207 H207 120.0 . .
C212 C207 H207 120.0 . .
C207 C208 C209 120.0 . .
C207 C208 H208 120.0 . .
C209 C208 H208 120.0 . .
C210 C209 C208 120.0 . .
C210 C209 H209 120.0 . .
C208 C209 H209 120.0 . .
C209 C210 C211 120.0 . .
C209 C210 H210 120.0 . .
C211 C210 H210 120.0 . .
C210 C211 C212 120.0 . .
C210 C211 H211 120.0 . .
C212 C211 H211 120.0 . .
C211 C212 C207 120.0 . .
C211 C212 H212 120.0 . .
C207 C212 H212 120.0 . .
C114 C113 C118 120.0 . .
C114 C113 H113 120.0 . .
C118 C113 H113 120.0 . .
C115 C114 C113 120.0 . .
C115 C114 H114 120.0 . .
C113 C114 H114 120.0 . .
C116 C115 C114 120.0 . .
C116 C115 H115 120.0 . .
C114 C115 H115 120.0 . .
C115 C116 C117 120.0 . .
C115 C116 H116 120.0 . .
C117 C116 H116 120.0 . .
C116 C117 C118 120.0 . .
C116 C117 H117 120.0 . .
C118 C117 H117 120.0 . .
C117 C118 C113 120.0 . .
C117 C118 H118 120.0 . .
C113 C118 H118 120.0 . .
C120 C119 C124 120.0 . .
C120 C119 H119 120.0 . .
C124 C119 H119 120.0 . .
C121 C120 C119 120.0 . .
C121 C120 H120 120.0 . .
C119 C120 H120 120.0 . .
C120 C121 C122 120.0 . .
C120 C121 H121 120.0 . .
C122 C121 H121 120.0 . .
C123 C122 C121 120.0 . .
C123 C122 H122 120.0 . .
C121 C122 H122 120.0 . .
C122 C123 C124 120.0 . .
C122 C123 H123 120.0 . .
C124 C123 H123 120.0 . .
C123 C124 C119 120.0 . .
C123 C124 H124 120.0 . .
C119 C124 H124 120.0 . .
C221 C220 C219 120.0 . .
C221 C220 H220 120.0 . .
C219 C220 H220 120.0 . .
C220 C221 C222 120.0 . .
C220 C221 H221 120.0 . .
C222 C221 H221 120.0 . .
C221 C222 C223 120.0 . .
C221 C222 H222 120.0 . .
C223 C222 H222 120.0 . .
C224 C223 C222 120.0 . .
C224 C223 H223 120.0 . .
C222 C223 H223 120.0 . .
C223 C224 C219 120.0 . .
C223 C224 H224 120.0 . .
C219 C224 H224 120.0 . .
C224 C219 C220 120.0 . .
C224 C219 H219 120.0 . .
C220 C219 H219 120.0 . .
C320 C319 C324 120.0 . .
C320 C319 H319 120.0 . .
C324 C319 H319 120.0 . .
C321 C320 C319 120.0 . .
C321 C320 H320 120.0 . .
C319 C320 H320 120.0 . .
C322 C321 C320 120.0 . .
C322 C321 H321 120.0 . .
C320 C321 H321 120.0 . .
C323 C322 C321 120.0 . .
C323 C322 H322 120.0 . .
C321 C322 H322 120.0 . .
C322 C323 C324 120.0 . .
C322 C323 H323 120.0 . .
C324 C323 H323 120.0 . .
C323 C324 C319 120.0 . .
C323 C324 H324 120.0 . .
C319 C324 H324 120.0 . .
C126 C125 C130 120.0 . .
C126 C125 H125 120.0 . .
C130 C125 H125 120.0 . .
C127 C126 C125 120.0 . .
C127 C126 H126 120.0 . .
C125 C126 H126 120.0 . .
C126 C127 C128 120.0 . .
C126 C127 H127 120.0 . .
C128 C127 H127 120.0 . .
C127 C128 C129 120.0 . .
C127 C128 H128 120.0 . .
C129 C128 H128 120.0 . .
C128 C129 C130 120.0 . .
C128 C129 H129 120.0 . .
C130 C129 H129 120.0 . .
C129 C130 C125 120.0 . .
C129 C130 H130 120.0 . .
C125 C130 H130 120.0 . .
C226 C225 C230 120.0 . .
C226 C225 H225 120.0 . .
C230 C225 H225 120.0 . .
C227 C226 C225 120.0 . .
C227 C226 H226 120.0 . .
C225 C226 H226 120.0 . .
C228 C227 C226 120.0 . .
C228 C227 H227 120.0 . .
C226 C227 H227 120.0 . .
C229 C228 C227 120.0 . .
C229 C228 H228 120.0 . .
C227 C228 H228 120.0 . .
C230 C229 C228 120.0 . .
C230 C229 H229 120.0 . .
C228 C229 H229 120.0 . .
C229 C230 C225 120.0 . .
C229 C230 H230 120.0 . .
C225 C230 H230 120.0 . .
C132 C131 C136 120.0 . .
C132 C131 H131 120.0 . .
C136 C131 H131 120.0 . .
C133 C132 C131 120.0 . .
C133 C132 H132 120.0 . .
C131 C132 H132 120.0 . .
C132 C133 C134 120.0 . .
C132 C133 H133 120.0 . .
C134 C133 H133 120.0 . .
C135 C134 C133 120.0 . .
C135 C134 H134 120.0 . .
C133 C134 H134 120.0 . .
C134 C135 C136 120.0 . .
C134 C135 H135 120.0 . .
C136 C135 H135 120.0 . .
C135 C136 C131 120.0 . .
C135 C136 H136 120.0 . .
C131 C136 H136 120.0 . .
C138 C137 C139 107(3) . .
C138 C137 H137 126.4 . .
C139 C137 H137 126.4 . .
C138 C138 C137 128(2) 2_655 .
C138 C138 H138 115.8 2_655 .
C137 C138 H138 115.8 . .
C139 C139 C137 124(2) 2_655 .
C139 C139 H139 117.9 2_655 .
C137 C139 H139 117.9 . .
O2A S1A O1A 114.5(17) . .
O2A S1A O3A 116.8(18) . .
O1A S1A O3A 116.2(18) . .
O2A S1A C1A 113.4(16) . .
O1A S1A C1A 98.5(13) . .
O3A S1A C1A 93.9(15) . .
F3A C1A F1A 120(2) . .
F3A C1A F2A 106(2) . .
F1A C1A F2A 103(2) . .
F3A C1A S1A 107.1(18) . .
F1A C1A S1A 109.5(18) . .
F2A C1A S1A 111.6(18) . .
O2H S1H O3H 122(2) . .
O2H S1H O1H 123(2) . .
O3H S1H O1H 114(2) . .
O2H S1H C1H 93.6(18) . .
O3H S1H C1H 96.4(15) . .
O1H S1H C1H 90.7(17) . .
F2H C1H F1H 117(3) . .
F2H C1H F3H 114(3) . .
F1H C1H F3H 119(3) . .
F2H C1H S1H 102.2(19) . .
F1H C1H S1H 104(2) . .
F3H C1H S1H 97(2) . .
O1M S1M O3M 116(3) . .
O1M S1M O2M 116(3) . .
O3M S1M O2M 112(3) . .
O1M S1M C1M 106(2) . .
O3M S1M C1M 106(2) . .
O2M S1M C1M 99(2) . .
F3M C1M F1M 112(3) . .
F3M C1M F2M 107(3) . .
F1M C1M F2M 108(3) . .
F3M C1M S1M 111(2) . .
F1M C1M S1M 106(2) . .
F2M C1M S1M 112(2) . .
O2B S1B O3B 117.9(19) . .
O2B S1B O1B 109.7(17) . .
O3B S1B O1B 110(2) . .
O2B S1B C1B 108.6(16) . .
O3B S1B C1B 102.7(16) . .
O1B S1B C1B 107.2(16) . .
F2B C1B F3B 105(2) . .
F2B C1B F1B 102(2) . .
F3B C1B F1B 101(2) . .
F2B C1B S1B 107.4(19) . .
F3B C1B S1B 121(2) . .
F1B C1B S1B 118(2) . .
O1J S1J O3J 123(3) . .
O1J S1J O2J 117(3) . .
O3J S1J O2J 108(2) . .
O1J S1J C1J 102(2) . .
O3J S1J C1J 102.1(18) . .
O2J S1J C1J 102.0(19) . .
F3J C1J F1J 108(3) . .
F3J C1J F2J 110(3) . .
F1J C1J F2J 105(2) . .
F3J C1J S1J 111(2) . .
F1J C1J S1J 108(2) . .
F2J C1J S1J 115(2) . .
O2P S1P O1P 120(3) . .
O2P S1P O3P 120(3) . .
O1P S1P O3P 108(3) . .
O2P S1P C1P 105(3) . .
O1P S1P C1P 100(2) . .
O3P S1P C1P 100(2) . .
F3P C1P F1P 105(3) . .
F3P C1P F2P 105(3) . .
F1P C1P F2P 111(3) . .
F3P C1P S1P 114(3) . .
F1P C1P S1P 109(2) . .
F2P C1P S1P 112(3) . .
O2D S1D O1D 122(3) . .
O2D S1D O3D 113(2) . .
O1D S1D O3D 119(3) . .
O2D S1D C1D 98.9(19) . .
O1D S1D C1D 97(2) . .
O3D S1D C1D 98.2(19) . .
F2D C1D F1D 107(3) . .
F2D C1D F3D 109(2) . .
F1D C1D F3D 122(3) . .
F2D C1D S1D 114(2) . .
F1D C1D S1D 98.6(19) . .
F3D C1D S1D 106(2) . .
O3E S1E O1E 122(3) . .
O3E S1E O2E 113(3) . .
O1E S1E O2E 111(3) . .
O3E S1E C1E 106(2) . .
O1E S1E C1E 104(2) . .
O2E S1E C1E 96(2) . .
F3E C1E F1E 108(3) . .
F3E C1E F2E 106(3) . .
F1E C1E F2E 105(3) . .
F3E C1E S1E 115(3) . .
F1E C1E S1E 111(2) . .
F2E C1E S1E 111(2) . .
O3K S1K O1K 126(3) . .
O3K S1K O2K 114(3) . .
O1K S1K O2K 110(3) . .
O3K S1K C1K 104(2) . .
O1K S1K C1K 103(2) . .
O2K S1K C1K 93(2) . .
F1K C1K F3K 108(3) . .
F1K C1K F2K 108(3) . .
F3K C1K F2K 108(3) . .
F1K C1K S1K 115(3) . .
F3K C1K S1K 110(3) . .
F2K C1K S1K 108(3) . .
C1K F3K C62 156(5) . 4_565
O3L S1L O1L 116(3) . .
O3L S1L O2L 113(3) . .
O1L S1L O2L 118(3) . .
O3L S1L C1L 103(2) . .
O1L S1L C1L 102(2) . .
O2L S1L C1L 102(2) . .
F2L C1L F1L 106(3) . .
F2L C1L F3L 107(3) . .
F1L C1L F3L 110(3) . .
F2L C1L S1L 111(3) . .
F1L C1L S1L 111(3) . .
F3L C1L S1L 112(3) . .
S1L O3L N6S 148(6) . 5_666
O3C S1C O2C 109.0(19) . .
O3C S1C O1C 116(2) . .
O2C S1C O1C 108.7(19) . .
O3C S1C C1C 112.4(18) . .
O2C S1C C1C 104.0(14) . .
O1C S1C C1C 106.5(16) . .
F2C C1C F1C 110(2) . .
F2C C1C F3C 103(2) . .
F1C C1C F3C 102(2) . .
F2C C1C S1C 121(2) . .
F1C C1C S1C 110.7(19) . .
F3C C1C S1C 109(2) . .
O3F S1F O2F 118(3) . .
O3F S1F O1F 116(2) . .
O2F S1F O1F 117(2) . .
O3F S1F C1F 105(2) . .
O2F S1F C1F 97.7(18) . .
O1F S1F C1F 97.9(18) . .
F1F C1F F3F 110(3) . .
F1F C1F F2F 110(3) . .
F3F C1F F2F 106(3) . .
F1F C1F S1F 109(2) . .
F3F C1F S1F 113(2) . .
F2F C1F S1F 109(2) . .
O2I S1I O3I 116(3) . .
O2I S1I O1I 112(3) . .
O3I S1I O1I 116(3) . .
O2I S1I C1I 106(2) . .
O3I S1I C1I 104(2) . .
O1I S1I C1I 101(2) . .
F3I C1I F2I 109(3) . .
F3I C1I F1I 109(3) . .
F2I C1I F1I 108(3) . .
F3I C1I S1I 111(3) . .
F2I C1I S1I 111(2) . .
F1I C1I S1I 109(2) . .
Zn1 O1W H1W 103.9 . .
Zn1 O1W H2W 122.7 . .
H1W O1W H2W 107.8 . .
N1S C1S C2S 180.000(19) . .
C1S C2S H2S1 109.4 . .
C1S C2S H2S2 109.4 . .
H2S1 C2S H2S2 109.6 . .
C1S C2S H2S3 109.4 . .
H2S1 C2S H2S3 109.6 . .
H2S2 C2S H2S3 109.6 . .
C1S C2S H2S1 109.376(16) . 2_665
H2S1 C2S H2S1 141.2 . 2_665
H2S2 C2S H2S1 56.3 . 2_665
H2S3 C2S H2S1 56.3 . 2_665
C1S C2S H2S1 109.376(6) . 3_655
H2S1 C2S H2S1 83.7 . 3_655
H2S2 C2S H2S1 28.3 . 3_655
H2S3 C2S H2S1 131.3 . 3_655
H2S1 C2S H2S1 83.7 2_665 3_655
C1S C2S H2S1 109.376(6) . 4_565
H2S1 C2S H2S1 83.7 . 4_565
H2S2 C2S H2S1 131.3 . 4_565
H2S3 C2S H2S1 28.3 . 4_565
H2S1 C2S H2S1 83.7 2_665 4_565
H2S1 C2S H2S1 141.2 3_655 4_565
C1S C2S H2S2 109.374(6) . 2_665
H2S1 C2S H2S2 56.3 . 2_665
H2S2 C2S H2S2 141.2 . 2_665
H2S3 C2S H2S2 56.3 . 2_665
H2S1 C2S H2S2 109.6 2_665 2_665
H2S1 C2S H2S2 131.3 3_655 2_665
H2S1 C2S H2S2 28.3 4_565 2_665
C1S C2S H2S2 109.374(16) . 3_655
H2S1 C2S H2S2 131.3 . 3_655
H2S2 C2S H2S2 83.7 . 3_655
H2S3 C2S H2S2 28.3 . 3_655
H2S1 C2S H2S2 28.3 2_665 3_655
H2S1 C2S H2S2 109.6 3_655 3_655
H2S1 C2S H2S2 56.3 4_565 3_655
H2S2 C2S H2S2 83.7 2_665 3_655
C1S C2S H2S2 109.374(9) . 4_565
H2S1 C2S H2S2 28.3 . 4_565
H2S2 C2S H2S2 83.7 . 4_565
H2S3 C2S H2S2 131.4 . 4_565
H2S1 C2S H2S2 131.3 2_665 4_565
H2S1 C2S H2S2 56.3 3_655 4_565
H2S1 C2S H2S2 109.6 4_565 4_565
H2S2 C2S H2S2 83.7 2_665 4_565
H2S2 C2S H2S2 141.3 3_655 4_565
C1S C2S H2S3 109.375(7) . 2_665
H2S1 C2S H2S3 56.3 . 2_665
H2S2 C2S H2S3 56.3 . 2_665
H2S3 C2S H2S3 141.2 . 2_665
H2S1 C2S H2S3 109.6 2_665 2_665
H2S1 C2S H2S3 28.3 3_655 2_665
H2S1 C2S H2S3 131.3 4_565 2_665
H2S2 C2S H2S3 109.6 2_665 2_665
H2S2 C2S H2S3 131.4 3_655 2_665
H2S2 C2S H2S3 28.3 4_565 2_665
C1S C2S H2S3 109.375(7) . 3_655
H2S1 C2S H2S3 28.3 . 3_655
H2S2 C2S H2S3 131.4 . 3_655
H2S3 C2S H2S3 83.7 . 3_655
H2S1 C2S H2S3 131.3 2_665 3_655
H2S1 C2S H2S3 109.6 3_655 3_655
H2S1 C2S H2S3 56.3 4_565 3_655
H2S2 C2S H2S3 28.3 2_665 3_655
H2S2 C2S H2S3 109.6 3_655 3_655
H2S2 C2S H2S3 56.3 4_565 3_655
H2S3 C2S H2S3 83.7 2_665 3_655
C1S C2S H2S3 109.375(10) . 4_565
H2S1 C2S H2S3 131.3 . 4_565
H2S2 C2S H2S3 28.3 . 4_565
H2S3 C2S H2S3 83.7 . 4_565
H2S1 C2S H2S3 28.3 2_665 4_565
H2S1 C2S H2S3 56.3 3_655 4_565
H2S1 C2S H2S3 109.6 4_565 4_565
H2S2 C2S H2S3 131.4 2_665 4_565
H2S2 C2S H2S3 56.3 3_655 4_565
H2S2 C2S H2S3 109.6 4_565 4_565
H2S3 C2S H2S3 83.7 2_665 4_565
H2S3 C2S H2S3 141.2 3_655 4_565
C3S N2S Zn3 180.0 . .
N2S C3S C4S 180.000(15) . .
C3S C4S H4S1 109.4 . .
C3S C4S H4S2 109.4 . .
H4S1 C4S H4S2 109.6 . .
C3S C4S H4S3 109.4 . .
H4S1 C4S H4S3 109.6 . .
H4S2 C4S H4S3 109.6 . .
C3S C4S H4S1 109.381(11) . 2_665
H4S1 C4S H4S1 141.2 . 2_665
H4S2 C4S H4S1 56.3 . 2_665
H4S3 C4S H4S1 56.3 . 2_665
C3S C4S H4S1 109.381(5) . 3_655
H4S1 C4S H4S1 83.7 . 3_655
H4S2 C4S H4S1 131.3 . 3_655
H4S3 C4S H4S1 28.3 . 3_655
H4S1 C4S H4S1 83.7 2_665 3_655
C3S C4S H4S1 109.381(5) . 4_565
H4S1 C4S H4S1 83.7 . 4_565
H4S2 C4S H4S1 28.3 . 4_565
H4S3 C4S H4S1 131.3 . 4_565
H4S1 C4S H4S1 83.7 2_665 4_565
H4S1 C4S H4S1 141.2 3_655 4_565
C3S C4S H4S2 109.381(6) . 2_665
H4S1 C4S H4S2 56.3 . 2_665
H4S2 C4S H4S2 141.2 . 2_665
H4S3 C4S H4S2 56.3 . 2_665
H4S1 C4S H4S2 109.6 2_665 2_665
H4S1 C4S H4S2 28.3 3_655 2_665
H4S1 C4S H4S2 131.3 4_565 2_665
C3S C4S H4S2 109.381(7) . 3_655
H4S1 C4S H4S2 28.3 . 3_655
H4S2 C4S H4S2 83.7 . 3_655
H4S3 C4S H4S2 131.3 . 3_655
H4S1 C4S H4S2 131.3 2_665 3_655
H4S1 C4S H4S2 109.6 3_655 3_655
H4S1 C4S H4S2 56.3 4_565 3_655
H4S2 C4S H4S2 83.7 2_665 3_655
C3S C4S H4S2 109.381(8) . 4_565
H4S1 C4S H4S2 131.3 . 4_565
H4S2 C4S H4S2 83.7 . 4_565
H4S3 C4S H4S2 28.3 . 4_565
H4S1 C4S H4S2 28.3 2_665 4_565
H4S1 C4S H4S2 56.3 3_655 4_565
H4S1 C4S H4S2 109.6 4_565 4_565
H4S2 C4S H4S2 83.7 2_665 4_565
H4S2 C4S H4S2 141.2 3_655 4_565
C3S C4S H4S3 109.381(5) . 2_665
H4S1 C4S H4S3 56.3 . 2_665
H4S2 C4S H4S3 56.3 . 2_665
H4S3 C4S H4S3 141.2 . 2_665
H4S1 C4S H4S3 109.6 2_665 2_665
H4S1 C4S H4S3 131.3 3_655 2_665
H4S1 C4S H4S3 28.3 4_565 2_665
H4S2 C4S H4S3 109.6 2_665 2_665
H4S2 C4S H4S3 28.3 3_655 2_665
H4S2 C4S H4S3 131.3 4_565 2_665
C3S C4S H4S3 109.381(11) . 3_655
H4S1 C4S H4S3 131.3 . 3_655
H4S2 C4S H4S3 28.3 . 3_655
H4S3 C4S H4S3 83.7 . 3_655
H4S1 C4S H4S3 28.3 2_665 3_655
H4S1 C4S H4S3 109.6 3_655 3_655
H4S1 C4S H4S3 56.3 4_565 3_655
H4S2 C4S H4S3 131.3 2_665 3_655
H4S2 C4S H4S3 109.6 3_655 3_655
H4S2 C4S H4S3 56.3 4_565 3_655
H4S3 C4S H4S3 83.7 2_665 3_655
C3S C4S H4S3 109.381(8) . 4_565
H4S1 C4S H4S3 28.3 . 4_565
H4S2 C4S H4S3 131.3 . 4_565
H4S3 C4S H4S3 83.7 . 4_565
H4S1 C4S H4S3 131.3 2_665 4_565
H4S1 C4S H4S3 56.3 3_655 4_565
H4S1 C4S H4S3 109.6 4_565 4_565
H4S2 C4S H4S3 28.3 2_665 4_565
H4S2 C4S H4S3 56.3 3_655 4_565
H4S2 C4S H4S3 109.6 4_565 4_565
H4S3 C4S H4S3 83.7 2_665 4_565
H4S3 C4S H4S3 141.2 3_655 4_565
N3S C5S C6S 180.000(12) . .
C5S C6S H6S1 109.4 . .
C5S C6S H6S2 109.4 . .
H6S1 C6S H6S2 109.6 . .
C5S C6S H6S3 109.4 . .
H6S1 C6S H6S3 109.6 . .
H6S2 C6S H6S3 109.6 . .
C5S C6S H6S1 109.378(6) . 2_665
H6S1 C6S H6S1 141.2 . 2_665
H6S2 C6S H6S1 56.3 . 2_665
H6S3 C6S H6S1 56.3 . 2_665
C5S C6S H6S1 109.378(16) . 3_655
H6S1 C6S H6S1 83.7 . 3_655
H6S2 C6S H6S1 131.3 . 3_655
H6S3 C6S H6S1 28.3 . 3_655
H6S1 C6S H6S1 83.7 2_665 3_655
C5S C6S H6S1 109.378(9) . 4_565
H6S1 C6S H6S1 83.7 . 4_565
H6S2 C6S H6S1 28.3 . 4_565
H6S3 C6S H6S1 131.4 . 4_565
H6S1 C6S H6S1 83.7 2_665 4_565
H6S1 C6S H6S1 141.2 3_655 4_565
C5S C6S H6S2 109.379(12) . 2_665
H6S1 C6S H6S2 56.3 . 2_665
H6S2 C6S H6S2 141.2 . 2_665
H6S3 C6S H6S2 56.3 . 2_665
H6S1 C6S H6S2 109.6 2_665 2_665
H6S1 C6S H6S2 28.3 3_655 2_665
H6S1 C6S H6S2 131.3 4_565 2_665
C5S C6S H6S2 109.379(7) . 3_655
H6S1 C6S H6S2 28.3 . 3_655
H6S2 C6S H6S2 83.7 . 3_655
H6S3 C6S H6S2 131.4 . 3_655
H6S1 C6S H6S2 131.3 2_665 3_655
H6S1 C6S H6S2 109.6 3_655 3_655
H6S1 C6S H6S2 56.3 4_565 3_655
H6S2 C6S H6S2 83.7 2_665 3_655
C5S C6S H6S2 109.379(8) . 4_565
H6S1 C6S H6S2 131.3 . 4_565
H6S2 C6S H6S2 83.7 . 4_565
H6S3 C6S H6S2 28.3 . 4_565
H6S1 C6S H6S2 28.3 2_665 4_565
H6S1 C6S H6S2 56.3 3_655 4_565
H6S1 C6S H6S2 109.6 4_565 4_565
H6S2 C6S H6S2 83.7 2_665 4_565
H6S2 C6S H6S2 141.2 3_655 4_565
C5S C6S H6S3 109.381(9) . 2_665
H6S1 C6S H6S3 56.3 . 2_665
H6S2 C6S H6S3 56.3 . 2_665
H6S3 C6S H6S3 141.2 . 2_665
H6S1 C6S H6S3 109.6 2_665 2_665
H6S1 C6S H6S3 131.3 3_655 2_665
H6S1 C6S H6S3 28.3 4_565 2_665
H6S2 C6S H6S3 109.6 2_665 2_665
H6S2 C6S H6S3 28.3 3_655 2_665
H6S2 C6S H6S3 131.3 4_565 2_665
C5S C6S H6S3 109.381(6) . 3_655
H6S1 C6S H6S3 131.3 . 3_655
H6S2 C6S H6S3 28.3 . 3_655
H6S3 C6S H6S3 83.7 . 3_655
H6S1 C6S H6S3 28.3 2_665 3_655
H6S1 C6S H6S3 109.6 3_655 3_655
H6S1 C6S H6S3 56.3 4_565 3_655
H6S2 C6S H6S3 131.3 2_665 3_655
H6S2 C6S H6S3 109.6 3_655 3_655
H6S2 C6S H6S3 56.3 4_565 3_655
H6S3 C6S H6S3 83.7 2_665 3_655
C5S C6S H6S3 109.381(6) . 4_565
H6S1 C6S H6S3 28.3 . 4_565
H6S2 C6S H6S3 131.3 . 4_565
H6S3 C6S H6S3 83.7 . 4_565
H6S1 C6S H6S3 131.3 2_665 4_565
H6S1 C6S H6S3 56.3 3_655 4_565
H6S1 C6S H6S3 109.6 4_565 4_565
H6S2 C6S H6S3 28.3 2_665 4_565
H6S2 C6S H6S3 56.3 3_655 4_565
H6S2 C6S H6S3 109.6 4_565 4_565
H6S3 C6S H6S3 83.7 2_665 4_565
H6S3 C6S H6S3 141.2 3_655 4_565
C7S N4S Zn1 178(3) . .
C7S C8S H8S1 109.5 . .
C7S C8S H8S2 109.5 . .
H8S1 C8S H8S2 109.5 . .
C7S C8S H8S3 109.5 . .
H8S1 C8S H8S3 109.5 . .
H8S2 C8S H8S3 109.5 . .
N4S C7S C8S 174(4) . .
N5S C9S C10S 167(4) . .
C9S C10S H10A 112.5 . .
C9S C10S H10B 121.9 . .
H10A C10S H10B 109.5 . .
C9S C10S H10C 92.4 . .
H10A C10S H10C 109.6 . .
H10B C10S H10C 109.3 . .
N5A C9A C10A 153(6) . .
C9A C10A H10D 101.1 . .
C9A C10A H10E 131.6 . .
H10D C10A H10E 109.5 . .
C9A C10A H10F 94.0 . .
H10D C10A H10F 109.6 . .
H10E C10A H10F 109.2 . .
N5B C9B C10B 167(5) . .
C9B C10B H10G 109.5 . .
C9B C10B H10H 109.5 . .
H10G C10B H10H 109.5 . .
C9B C10B H10I 109.5 . .
H10G C10B H10I 109.5 . .
H10H C10B H10I 109.5 . .
N6S C11S C12S 167(6) . .
C11S C12S H12A 109.5 . .
C11S C12S H12B 109.5 . .
H12A C12S H12B 109.5 . .
C11S C12S H12C 109.5 . .
H12A C12S H12C 109.5 . .
H12B C12S H12C 109.5 . .
N6A C11A C12A 151(5) . .
C11A C12A H12D 82.6 . .
C11A C12A H12E 86.6 . .
H12D C12A H12E 109.5 . .
C11A C12A H12F 153.8 . .
H12D C12A H12F 109.6 . .
H12E C12A H12F 109.5 . .
C13S C14S H14A 109.5 . .
C13S C14S H14B 109.5 . .
H14A C14S H14B 109.5 . .
C13S C14S H14C 109.5 . .
H14A C14S H14C 109.5 . .
H14B C14S H14C 109.5 . .
N7S C13S C14S 164(5) . .
N9S C17S C18S 168(10) . .
C17S C18S H18A 95.1 . .
C17S C18S H18B 102.9 . .
H18A C18S H18B 109.3 . .
C17S C18S H18C 129.0 . .
H18A C18S H18C 109.7 . .
H18B C18S H18C 109.3 . .
C17A C18A H18D 109.5 . .
C17A C18A H18E 109.5 . .
H18D C18A H18E 109.5 . .
C17A C18A H18F 109.5 . .
H18D C18A H18F 109.5 . .
H18E C18A H18F 109.5 . .
N9A C17A C18A 154(5) . .
N10S C19S C20S 167(10) . .
C19S C20S H20A 109.5 . .
C19S C20S H20B 109.5 . .
H20A C20S H20B 109.5 . .
C19S C20S H20C 109.5 . .
H20A C20S H20C 109.5 . .
H20B C20S H20C 109.5 . .

loop_
_geom_bond_atom_site_label_1
_geom_bond_atom_site_label_2
_geom_bond_distance
_geom_bond_site_symmetry_2
Ni1 N3 2.059(10) 4_565
Ni1 N9 2.062(9) .
Ni1 N5 2.084(7) .
Ni1 N4 2.084(9) 4_565
Ni1 N6 2.094(9) .
Ni1 N10 2.101(9) .
Ni2 N11 2.078(8) .
Ni2 N8 2.091(7) 3_655
Ni2 N1 2.092(7) .
Ni2 N7 2.093(8) 3_655
Ni2 N2 2.102(7) .
Ni2 N12 2.107(6) .
Zn1 N13 2.029(6) .
Zn1 N14 2.041(7) .
Zn1 N16 2.054(6) .
Zn1 N15 2.065(6) .
Zn1 O1W 2.311(9) .
Zn1 N4S 2.51(2) .
Zn2 N18 2.047(5) .
Zn2 N18 2.048(5) 2_665
Zn2 N18 2.048(5) 3_655
Zn2 N18 2.048(5) 4_565
Zn3 N17 2.048(8) .
Zn3 N17 2.049(8) 3_655
Zn3 N17 2.049(8) 4_565
Zn3 N17 2.049(8) 2_665
Zn3 N2S 2.35(3) .
N1 C1 1.334(11) .
N1 C5 1.361(12) .
N2 C6 1.266(10) .
N2 C7 1.438(9) .
N3 C13 1.312(14) .
N3 C17 1.341(15) .
N4 C18 1.284(12) .
N4 C19 1.437(12) .
N5 C25 1.342(4) .
N5 C29 1.346(4) .
N6 C30 1.234(13) .
N6 C31 1.458(11) .
N7 C37 1.335(13) .
N7 C41 1.344(13) .
N8 C42 1.283(10) .
N8 C43 1.436(10) .
N9 C53 1.330(14) .
N9 C49 1.366(15) .
N10 C54 1.252(12) .
N10 C55 1.422(12) .
N11 C65 1.320(12) .
N11 C61 1.328(11) .
N12 C66 1.245(10) .
N12 C67 1.460(9) .
N13 C77 1.376(10) .
N13 C74 1.388(10) .
N14 C79 1.371(11) .
N14 C82 1.394(10) .
N15 C84 1.360(9) .
N15 C87 1.366(10) .
N16 C89 1.358(9) .
N16 C92 1.370(9) .
N17 C97 1.369(12) .
N17 C94 1.387(12) .
N18 C102 1.376(8) .
N18 C99 1.379(8) .
C1 C2 1.412(15) .
C1 H1 0.9500 .
C2 C3 1.377(16) .
C2 H2 0.9500 .
C3 C4 1.359(15) .
C3 H3 0.9500 .
C4 C5 1.386(13) .
C4 H4 0.9500 .
C5 C6 1.446(12) .
C6 H6 0.9500 .
C7 C12 1.359(10) .
C7 C8 1.377(10) .
C8 C9 1.386(11) .
C8 H8 0.9500 .
C9 C10 1.398(11) .
C9 H9 0.9500 .
C10 C11 1.396(10) .
C10 C73 1.508(11) .
C11 C12 1.379(10) .
C11 H11 0.9500 .
C12 H12 0.9500 .
C13 C14 1.314(19) .
C13 H13 0.9500 .
C14 C15 1.39(2) .
C14 H14 0.9500 .
C15 C16 1.43(2) .
C15 H15 0.9500 .
C16 C17 1.388(17) .
C16 H16 0.9500 .
C17 C18 1.471(16) .
C18 H18 0.9500 .
C19 C20 1.373(13) .
C19 C24 1.409(13) .
C20 C21 1.378(12) .
C20 H20 0.9500 .
C21 C22 1.408(12) .
C21 H21 0.9500 .
C22 C23 1.371(12) .
C22 C78 1.463(12) .
C23 C24 1.377(12) .
C23 H23 0.9500 .
C24 H24 0.9500 .
C25 C26 1.382(4) .
C25 H25 0.9500 .
C26 C27 1.371(4) .
C26 H26 0.9500 .
C27 C28 1.383(4) .
C27 H27 0.9500 .
C28 C29 1.388(4) .
C28 H28 0.9500 .
C29 C30 1.476(12) .
C30 H30 0.9500 .
C31 C36 1.365(12) .
C31 C32 1.367(12) .
C32 C33 1.377(12) .
C32 H32 0.9500 .
C33 C34 1.377(11) .
C33 H33 0.9500 .
C34 C35 1.404(11) .
C34 C83 1.517(11) .
C35 C36 1.394(11) .
C35 H35 0.9500 .
C36 H36 0.9500 .
C37 C38 1.364(18) .
C37 H37 0.9500 .
C38 C39 1.284(19) .
C38 H38 0.9500 .
C39 C40 1.378(19) .
C39 H39 0.9500 .
C40 C41 1.290(14) .
C40 H40 0.9500 .
C41 C42 1.493(14) .
C42 H42 0.9500 .
C43 C48 1.380(11) .
C43 C44 1.388(10) .
C44 C45 1.372(10) .
C44 H44 0.9500 .
C45 C46 1.388(10) .
C45 H45 0.9500 .
C46 C47 1.398(10) .
C46 C88 1.507(11) .
C47 C48 1.366(11) .
C47 H47 0.9500 .
C48 H48 0.9500 .
C49 C50 1.376(18) .
C49 H49 0.9500 .
C50 C51 1.356(18) .
C50 H50 0.9500 .
C51 C52 1.325(17) .
C51 H51 0.9500 .
C52 C53 1.399(16) .
C52 H52 0.9500 .
C53 C54 1.469(15) .
C54 H54 0.9500 .
C55 C59 1.372(13) .
C55 C56 1.421(14) .
C56 C57 1.396(13) .
C56 H56 0.9500 .
C57 C58 1.403(13) .
C57 H57 0.9500 .
C58 C60 1.394(13) .
C58 C93 1.503(13) .
C59 C60 1.383(13) .
C59 H59 0.9500 .
C60 H60 0.9500 .
C61 C62 1.364(16) .
C61 H61 0.9500 .
C62 C63 1.360(18) .
C62 F3K 1.82(6) 3_655
C62 H62 0.9500 .
C63 C64 1.414(15) .
C63 H63 0.9500 .
C64 C65 1.388(14) .
C64 H64 0.9500 .
C65 C66 1.487(12) .
C66 H66 0.9500 .
C67 C72 1.364(10) .
C67 C68 1.369(10) .
C68 C69 1.394(9) .
C68 H68 0.9500 .
C69 C70 1.404(10) .
C69 H69 0.9500 .
C70 C71 1.377(10) .
C70 C98 1.508(9) .
C71 C72 1.387(10) .
C71 H71 0.9500 .
C72 H72 0.9500 .
C73 C74 1.375(11) .
C73 C92 1.413(10) .
C74 C75 1.420(12) .
C75 C76 1.339(12) .
C75 H75 0.9500 .
C76 C77 1.447(11) .
C76 H76 0.9500 .
C77 C78 1.418(12) .
C78 C79 1.406(12) .
C79 C80 1.411(12) .
C80 C81 1.342(12) .
C80 H80 0.9500 .
C81 C82 1.424(11) .
C81 H81 0.9500 .
C82 C83 1.402(11) .
C83 C84 1.385(11) .
C84 C85 1.430(11) .
C85 C86 1.338(11) .
C85 H85 0.9500 .
C86 C87 1.465(10) .
C86 H86 0.9500 .
C87 C88 1.391(11) .
C88 C89 1.420(10) .
C89 C90 1.445(11) .
C90 C91 1.356(10) .
C90 H90 0.9500 .
C91 C92 1.426(10) .
C91 H91 0.9500 .
C93 C94 1.390(14) .
C93 C97 1.409(13) 3_655
C94 C95 1.431(14) .
C95 C96 1.318(13) .
C95 H95 0.9500 .
C96 C97 1.456(14) .
C96 H96 0.9500 .
C98 C102 1.389(10) 3_655
C98 C99 1.397(9) .
C99 C100 1.434(9) .
C100 C101 1.331(10) .
C100 H100 0.9500 .
C101 C102 1.444(9) .
C101 H101 0.9500 .
C107 C108 1.3900 .
C107 C112 1.3900 .
C107 H107 0.9500 .
C108 C109 1.3900 .
C108 H108 0.9500 .
C109 C110 1.3900 .
C109 H109 0.9500 .
C110 C111 1.3900 .
C110 H110 0.9500 .
C111 C112 1.3900 .
C111 H111 0.9500 .
C112 H112 0.9500 .
C207 C208 1.3900 .
C207 C212 1.3900 .
C207 H207 0.9500 .
C208 C209 1.3900 .
C208 H208 0.9500 .
C209 C210 1.3900 .
C209 H209 0.9500 .
C210 C211 1.3900 .
C210 H210 0.9500 .
C211 C212 1.3900 .
C211 H211 0.9500 .
C212 H212 0.9500 .
C113 C114 1.3900 .
C113 C118 1.3900 .
C113 H113 0.9500 .
C114 C115 1.3900 .
C114 H114 0.9500 .
C115 C116 1.3900 .
C115 H115 0.9500 .
C116 C117 1.3900 .
C116 H116 0.9500 .
C117 C118 1.3900 .
C117 H117 0.9500 .
C118 H118 0.9500 .
C119 C120 1.3900 .
C119 C124 1.3900 .
C119 H119 0.9500 .
C120 C121 1.3900 .
C120 H120 0.9500 .
C121 C122 1.3900 .
C121 H121 0.9500 .
C122 C123 1.3900 .
C122 H122 0.9500 .
C123 C124 1.3900 .
C123 H123 0.9500 .
C124 H124 0.9500 .
C220 C221 1.3900 .
C220 C219 1.3900 .
C220 H220 0.9500 .
C221 C222 1.3900 .
C221 H221 0.9500 .
C222 C223 1.3900 .
C222 H222 0.9500 .
C223 C224 1.3900 .
C223 H223 0.9500 .
C224 C219 1.3900 .
C224 H224 0.9500 .
C219 H219 0.9500 .
C319 C320 1.3900 .
C319 C324 1.3900 .
C319 H319 0.9500 .
C320 C321 1.3900 .
C320 H320 0.9500 .
C321 C322 1.3900 .
C321 H321 0.9500 .
C322 C323 1.3900 .
C322 H322 0.9500 .
C323 C324 1.3900 .
C323 H323 0.9500 .
C324 H324 0.9500 .
C125 C126 1.3900 .
C125 C130 1.3900 .
C125 H125 0.9500 .
C126 C127 1.3900 .
C126 H126 0.9500 .
C127 C128 1.3900 .
C127 H127 0.9500 .
C128 C129 1.3900 .
C128 H128 0.9500 .
C129 C130 1.3900 .
C129 H129 0.9500 .
C130 H130 0.9500 .
C225 C226 1.3900 .
C225 C230 1.3900 .
C225 H225 0.9500 .
C226 C227 1.3900 .
C226 H226 0.9500 .
C227 C228 1.3900 .
C227 H227 0.9500 .
C228 C229 1.3900 .
C228 H228 0.9500 .
C229 C230 1.3900 .
C229 H229 0.9500 .
C230 H230 0.9500 .
C131 C132 1.3900 .
C131 C136 1.3900 .
C131 H131 0.9500 .
C132 C133 1.3900 .
C132 H132 0.9500 .
C133 C134 1.3900 .
C133 H133 0.9500 .
C134 C135 1.3900 .
C134 H134 0.9500 .
C135 C136 1.3900 .
C135 H135 0.9500 .
C136 H136 0.9500 .
C137 C138 1.31(4) .
C137 C139 1.41(5) .
C137 H137 0.9500 .
C138 C138 1.15(5) 2_655
C138 H138 0.9500 .
C139 C139 1.21(5) 2_655
C139 H139 0.9500 .
S1A O2A 1.35(2) .
S1A O1A 1.45(2) .
S1A O3A 1.47(2) .
S1A C1A 2.02(2) .
C1A F3A 1.283(18) .
C1A F1A 1.322(18) .
C1A F2A 1.338(18) .
S1H O2H 1.37(2) .
S1H O3H 1.44(2) .
S1H O1H 1.47(2) .
S1H C1H 2.14(2) .
C1H F2H 1.292(19) .
C1H F1H 1.297(19) .
C1H F3H 1.312(19) .
S1M O1M 1.37(2) .
S1M O3M 1.40(3) .
S1M O2M 1.45(3) .
S1M C1M 2.03(2) .
C1M F3M 1.314(19) .
C1M F1M 1.32(2) .
C1M F2M 1.323(19) .
S1B O2B 1.41(2) .
S1B O3B 1.45(2) .
S1B O1B 1.47(2) .
S1B C1B 1.99(2) .
F2B C1B 1.329(19) .
F1B C1B 1.341(19) .
C1B F3B 1.333(19) .
S1J O1J 1.37(2) .
S1J O3J 1.43(2) .
S1J O2J 1.46(2) .
S1J C1J 2.05(2) .
C1J F3J 1.305(19) .
C1J F1J 1.308(19) .
C1J F2J 1.313(19) .
S1P O2P 1.36(3) .
S1P O1P 1.45(3) .
S1P O3P 1.46(3) .
S1P C1P 2.06(3) .
C1P F3P 1.31(2) .
C1P F1P 1.32(2) .
C1P F2P 1.32(2) .
S1D O2D 1.42(2) .
S1D O1D 1.42(2) .
S1D O3D 1.44(2) .
S1D C1D 2.09(2) .
C1D F2D 1.283(19) .
C1D F1D 1.314(19) .
C1D F3D 1.333(19) .
S1E O3E 1.38(2) .
S1E O1E 1.43(2) .
S1E O2E 1.46(3) .
S1E C1E 2.07(2) .
C1E F3E 1.32(2) .
C1E F1E 1.33(2) .
C1E F2E 1.34(2) .
S1K O3K 1.34(3) .
S1K O1K 1.39(3) .
S1K O2K 1.51(3) .
S1K C1K 2.08(3) .
C1K F1K 1.31(2) .
C1K F3K 1.32(2) .
C1K F2K 1.33(2) .
S1L O3L 1.42(3) .
S1L O1L 1.43(3) .
S1L O2L 1.43(3) .
S1L C1L 2.06(3) .
C1L F2L 1.32(2) .
C1L F1L 1.32(2) .
C1L F3L 1.33(2) .
O3L N6S 1.52(8) 5_666
S1C O3C 1.36(2) .
S1C O2C 1.42(2) .
S1C O1C 1.46(2) .
S1C C1C 1.96(2) .
C1C F2C 1.294(18) .
C1C F1C 1.324(19) .
C1C F3C 1.354(19) .
S1F O3F 1.40(2) .
S1F O2F 1.40(2) .
S1F O1F 1.44(2) .
S1F C1F 2.05(2) .
F1F C1F 1.308(19) .
C1F F3F 1.312(19) .
C1F F2F 1.33(2) .
S1I O2I 1.40(3) .
S1I O3I 1.41(3) .
S1I O1I 1.45(3) .
S1I C1I 2.03(2) .
C1I F3I 1.31(2) .
C1I F2I 1.32(2) .
C1I F1I 1.32(2) .
O1W H1W 0.9120 .
O1W H2W 1.0211 .
N1S C1S 1.15(4) .
C1S C2S 1.38(5) .
C2S H2S1 0.9769 .
C2S H2S2 0.9769 .
C2S H2S3 0.9769 .
C2S H2S1 0.9768 2_665
C2S H2S1 0.9768 3_655
C2S H2S1 0.9768 4_565
C2S H2S2 0.9769 2_665
C2S H2S2 0.9769 3_655
C2S H2S2 0.9769 4_565
C2S H2S3 0.9768 2_665
C2S H2S3 0.9768 3_655
C2S H2S3 0.9768 4_565
N2S C3S 1.19(3) .
C3S C4S 1.45(4) .
C4S H4S1 0.9769 .
C4S H4S2 0.9769 .
C4S H4S3 0.9769 .
C4S H4S1 0.9770 2_665
C4S H4S1 0.9770 3_655
C4S H4S1 0.9770 4_565
C4S H4S2 0.9770 2_665
C4S H4S2 0.9770 3_655
C4S H4S2 0.9770 4_565
C4S H4S3 0.9770 2_665
C4S H4S3 0.9770 3_655
C4S H4S3 0.9770 4_565
N3S C5S 1.151(17) .
C5S C6S 1.469(17) .
C6S H6S1 0.9769 .
C6S H6S2 0.9768 .
C6S H6S3 0.9768 .
C6S H6S1 0.9769 2_665
C6S H6S1 0.9769 3_655
C6S H6S1 0.9769 4_565
C6S H6S2 0.9768 2_665
C6S H6S2 0.9768 3_655
C6S H6S2 0.9768 4_565
C6S H6S3 0.9767 2_665
C6S H6S3 0.9767 3_655
C6S H6S3 0.9767 4_565
N4S C7S 1.160(16) .
C8S C7S 1.452(17) .
C8S H8S1 0.9800 .
C8S H8S2 0.9800 .
C8S H8S3 0.9800 .
N5S C9S 1.202(17) .
C9S C10S 1.464(17) .
C10S H10A 0.9773 .
C10S H10B 0.9726 .
C10S H10C 0.9761 .
N5A C9A 1.19(2) .
C9A C10A 1.48(2) .
C10A H10D 0.9776 .
C10A H10E 0.9754 .
C10A H10F 0.9732 .
C9B N5B 1.150(17) .
C9B C10B 1.475(17) .
C10B H10G 0.9800 .
C10B H10H 0.9800 .
C10B H10I 0.9800 .
C11S N6S 1.151(18) .
C11S C12S 1.468(18) .
C12S H12A 0.9800 .
C12S H12B 0.9800 .
C12S H12C 0.9800 .
N6A C11A 1.18(2) .
C11A C12A 1.48(2) .
C12A H12D 0.9768 .
C12A H12E 0.9774 .
C12A H12F 0.9760 .
N7S C13S 1.162(18) .
C14S C13S 1.467(18) .
C14S H14A 0.9800 .
C14S H14B 0.9800 .
C14S H14C 0.9800 .
C17S N9S 1.155(19) .
C17S C18S 1.464(19) .
C18S H18A 0.9764 .
C18S H18B 0.9748 .
C18S H18C 0.9753 .
C18A C17A 1.478(19) .
C18A H18D 0.9800 .
C18A H18E 0.9800 .
C18A H18F 0.9800 .
C17A N9A 1.178(18) .
N10S C19S 1.162(19) .
C19S C20S 1.46(2) .
C20S H20A 0.9800 .
C20S H20B 0.9800 .
C20S H20C 0.9800 .

loop_
_geom_torsion_atom_site_label_1
_geom_torsion_atom_site_label_2
_geom_torsion_atom_site_label_3
_geom_torsion_atom_site_label_4
_geom_torsion
_geom_torsion_site_symmetry_1
_geom_torsion_site_symmetry_4
C5 N1 C1 C2 1.5(16) . .
Ni2 N1 C1 C2 -173.6(9) . .
N1 C1 C2 C3 -2.3(19) . .
C1 C2 C3 C4 1(2) . .
C2 C3 C4 C5 1(2) . .
C1 N1 C5 C4 0.6(16) . .
Ni2 N1 C5 C4 176.6(9) . .
C1 N1 C5 C6 179.1(9) . .
Ni2 N1 C5 C6 -5.0(11) . .
C3 C4 C5 N1 -2.0(18) . .
C3 C4 C5 C6 179.6(11) . .
C7 N2 C6 C5 176.5(8) . .
Ni2 N2 C6 C5 3.7(11) . .
N1 C5 C6 N2 0.9(14) . .
C4 C5 C6 N2 179.4(10) . .
C6 N2 C7 C12 -68.2(10) . .
Ni2 N2 C7 C12 103.3(8) . .
C6 N2 C7 C8 113.8(9) . .
Ni2 N2 C7 C8 -74.7(9) . .
C12 C7 C8 C9 4.3(12) . .
N2 C7 C8 C9 -177.7(7) . .
C7 C8 C9 C10 -2.7(12) . .
C8 C9 C10 C11 -0.3(12) . .
C8 C9 C10 C73 178.7(7) . .
C9 C10 C11 C12 1.8(11) . .
C73 C10 C11 C12 -177.2(7) . .
C8 C7 C12 C11 -2.8(12) . .
N2 C7 C12 C11 179.2(7) . .
C10 C11 C12 C7 -0.3(12) . .
C17 N3 C13 C14 -6(2) . .
Ni1 N3 C13 C14 178.4(14) 3_655 .
N3 C13 C14 C15 7(3) . .
C13 C14 C15 C16 -4(3) . .
C14 C15 C16 C17 0(3) . .
C13 N3 C17 C16 3(2) . .
Ni1 N3 C17 C16 178.7(12) 3_655 .
C13 N3 C17 C18 -179.8(12) . .
Ni1 N3 C17 C18 -3.9(15) 3_655 .
C15 C16 C17 N3 0(2) . .
C15 C16 C17 C18 -177.4(14) . .
C19 N4 C18 C17 179.3(10) . .
Ni1 N4 C18 C17 2.9(13) 3_655 .
N3 C17 C18 N4 0.7(18) . .
C16 C17 C18 N4 178.2(13) . .
C18 N4 C19 C20 -76.4(12) . .
Ni1 N4 C19 C20 99.5(11) 3_655 .
C18 N4 C19 C24 108.9(12) . .
Ni1 N4 C19 C24 -75.2(11) 3_655 .
C24 C19 C20 C21 -2.1(14) . .
N4 C19 C20 C21 -176.9(9) . .
C19 C20 C21 C22 -0.4(14) . .
C20 C21 C22 C23 1.6(13) . .
C20 C21 C22 C78 -177.8(9) . .
C21 C22 C23 C24 -0.3(14) . .
C78 C22 C23 C24 179.2(9) . .
C22 C23 C24 C19 -2.2(15) . .
C20 C19 C24 C23 3.4(14) . .
N4 C19 C24 C23 178.1(9) . .
C29 N5 C25 C26 0(2) . .
Ni1 N5 C25 C26 -174.2(12) . .
N5 C25 C26 C27 2(3) . .
C25 C26 C27 C28 -4(3) . .
C26 C27 C28 C29 3(3) . .
C25 N5 C29 C28 -1.6(19) . .
Ni1 N5 C29 C28 173.8(11) . .
C25 N5 C29 C30 -176.8(10) . .
Ni1 N5 C29 C30 -1.4(14) . .
C27 C28 C29 N5 0(2) . .
C27 C28 C29 C30 174.7(13) . .
C31 N6 C30 C29 179.9(9) . .
Ni1 N6 C30 C29 3.1(14) . .
N5 C29 C30 N6 -1.2(17) . .
C28 C29 C30 N6 -176.3(13) . .
C30 N6 C31 C36 -76.7(13) . .
Ni1 N6 C31 C36 99.5(10) . .
C30 N6 C31 C32 105.3(12) . .
Ni1 N6 C31 C32 -78.5(12) . .
C36 C31 C32 C33 -1.5(16) . .
N6 C31 C32 C33 176.4(10) . .
C31 C32 C33 C34 0.1(16) . .
C32 C33 C34 C35 1.4(14) . .
C32 C33 C34 C83 176.4(9) . .
C33 C34 C35 C36 -1.6(14) . .
C83 C34 C35 C36 -176.6(9) . .
C32 C31 C36 C35 1.3(15) . .
N6 C31 C36 C35 -176.7(9) . .
C34 C35 C36 C31 0.2(14) . .
C41 N7 C37 C38 -0.9(18) . .
Ni2 N7 C37 C38 -179.3(11) 4_565 .
N7 C37 C38 C39 -1(3) . .
C37 C38 C39 C40 1(3) . .
C38 C39 C40 C41 3(3) . .
C39 C40 C41 N7 -5(2) . .
C39 C40 C41 C42 -177.5(15) . .
C37 N7 C41 C40 3.9(17) . .
Ni2 N7 C41 C40 -177.5(11) 4_565 .
C37 N7 C41 C42 177.3(9) . .
Ni2 N7 C41 C42 -4.1(11) 4_565 .
C43 N8 C42 C41 179.7(7) . .
Ni2 N8 C42 C41 3.8(10) 4_565 .
C40 C41 C42 N8 173.2(12) . .
N7 C41 C42 N8 0.3(13) . .
C42 N8 C43 C48 105.1(9) . .
Ni2 N8 C43 C48 -79.6(8) 4_565 .
C42 N8 C43 C44 -76.1(10) . .
Ni2 N8 C43 C44 99.2(8) 4_565 .
C48 C43 C44 C45 1.0(11) . .
N8 C43 C44 C45 -177.8(7) . .
C43 C44 C45 C46 -0.6(11) . .
C44 C45 C46 C47 0.9(11) . .
C44 C45 C46 C88 -178.5(7) . .
C45 C46 C47 C48 -1.7(11) . .
C88 C46 C47 C48 177.7(7) . .
C46 C47 C48 C43 2.1(12) . .
C44 C43 C48 C47 -1.8(12) . .
N8 C43 C48 C47 177.0(7) . .
C53 N9 C49 C50 -2(2) . .
Ni1 N9 C49 C50 -174.7(11) . .
N9 C49 C50 C51 4(3) . .
C49 C50 C51 C52 -1(3) . .
C50 C51 C52 C53 -3(3) . .
C49 N9 C53 C52 -2.1(18) . .
Ni1 N9 C53 C52 171.4(10) . .
C49 N9 C53 C54 -179.8(11) . .
Ni1 N9 C53 C54 -6.3(13) . .
C51 C52 C53 N9 5(2) . .
C51 C52 C53 C54 -177.6(13) . .
C55 N10 C54 C53 175.3(9) . .
Ni1 N10 C54 C53 3.4(12) . .
N9 C53 C54 N10 1.9(16) . .
C52 C53 C54 N10 -175.7(11) . .
C54 N10 C55 C59 -69.9(13) . .
Ni1 N10 C55 C59 100.6(11) . .
C54 N10 C55 C56 114.4(12) . .
Ni1 N10 C55 C56 -75.2(12) . .
C59 C55 C56 C57 2.6(16) . .
N10 C55 C56 C57 178.4(10) . .
C55 C56 C57 C58 -2.4(16) . .
C56 C57 C58 C60 1.5(16) . .
C56 C57 C58 C93 179.8(10) . .
C56 C55 C59 C60 -2.0(16) . .
N10 C55 C59 C60 -177.8(10) . .
C55 C59 C60 C58 1.2(16) . .
C57 C58 C60 C59 -1.0(16) . .
C93 C58 C60 C59 -179.2(10) . .
C65 N11 C61 C62 -2.8(19) . .
Ni2 N11 C61 C62 179.4(11) . .
N11 C61 C62 C63 4(2) . .
N11 C61 C62 F3K -133(2) . 3_655
C61 C62 C63 C64 -3(3) . .
F3K C62 C63 C64 118(3) 3_655 .
C62 C63 C64 C65 1(2) . .
C61 N11 C65 C64 0.6(18) . .
Ni2 N11 C65 C64 178.8(10) . .
C61 N11 C65 C66 -179.5(10) . .
Ni2 N11 C65 C66 -1.3(12) . .
C63 C64 C65 N11 0(2) . .
C63 C64 C65 C66 -179.5(12) . .
C67 N12 C66 C65 178.4(8) . .
Ni2 N12 C66 C65 -0.4(11) . .
N11 C65 C66 N12 1.2(14) . .
C64 C65 C66 N12 -178.9(11) . .
C66 N12 C67 C72 104.8(9) . .
Ni2 N12 C67 C72 -76.6(9) . .
C66 N12 C67 C68 -77.7(10) . .
Ni2 N12 C67 C68 100.9(7) . .
C72 C67 C68 C69 -0.5(11) . .
N12 C67 C68 C69 -178.1(6) . .
C67 C68 C69 C70 0.0(11) . .
C68 C69 C70 C71 -0.2(11) . .
C68 C69 C70 C98 -177.7(7) . .
C69 C70 C71 C72 0.8(11) . .
C98 C70 C71 C72 178.3(7) . .
C68 C67 C72 C71 1.2(12) . .
N12 C67 C72 C71 178.7(7) . .
C70 C71 C72 C67 -1.4(12) . .
C11 C10 C73 C74 63.4(10) . .
C9 C10 C73 C74 -115.6(9) . .
C11 C10 C73 C92 -116.9(8) . .
C9 C10 C73 C92 64.1(9) . .
C92 C73 C74 N13 -2.3(13) . .
C10 C73 C74 N13 177.3(7) . .
C92 C73 C74 C75 -177.5(8) . .
C10 C73 C74 C75 2.1(12) . .
C77 N13 C74 C73 -176.3(8) . .
Zn1 N13 C74 C73 -4.6(11) . .
C77 N13 C74 C75 -0.4(9) . .
Zn1 N13 C74 C75 171.3(6) . .
C73 C74 C75 C76 176.3(8) . .
N13 C74 C75 C76 0.4(11) . .
C74 C75 C76 C77 -0.3(11) . .
C74 N13 C77 C78 -179.4(8) . .
Zn1 N13 C77 C78 8.7(12) . .
C74 N13 C77 C76 0.2(9) . .
Zn1 N13 C77 C76 -171.7(6) . .
C75 C76 C77 N13 0.1(10) . .
C75 C76 C77 C78 179.7(9) . .
N13 C77 C78 C79 0.2(14) . .
C76 C77 C78 C79 -179.4(9) . .
N13 C77 C78 C22 -177.4(8) . .
C76 C77 C78 C22 3.0(13) . .
C23 C22 C78 C79 -112.2(10) . .
C21 C22 C78 C79 67.3(11) . .
C23 C22 C78 C77 65.6(12) . .
C21 C22 C78 C77 -115.0(10) . .
C82 N14 C79 C78 -176.0(8) . .
Zn1 N14 C79 C78 -4.1(12) . .
C82 N14 C79 C80 1.0(9) . .
Zn1 N14 C79 C80 173.0(6) . .
C77 C78 C79 N14 -2.7(14) . .
C22 C78 C79 N14 174.9(8) . .
C77 C78 C79 C80 -179.3(9) . .
C22 C78 C79 C80 -1.7(13) . .
N14 C79 C80 C81 -0.7(10) . .
C78 C79 C80 C81 176.3(9) . .
C79 C80 C81 C82 0.1(10) . .
C79 N14 C82 C83 178.5(8) . .
Zn1 N14 C82 C83 6.4(11) . .
C79 N14 C82 C81 -0.9(9) . .
Zn1 N14 C82 C81 -173.0(5) . .
C80 C81 C82 N14 0.5(10) . .
C80 C81 C82 C83 -178.9(8) . .
N14 C82 C83 C84 0.2(13) . .
C81 C82 C83 C84 179.6(8) . .
N14 C82 C83 C34 -178.3(7) . .
C81 C82 C83 C34 1.0(12) . .
C33 C34 C83 C84 -105.8(10) . .
C35 C34 C83 C84 69.1(11) . .
C33 C34 C83 C82 72.9(11) . .
C35 C34 C83 C82 -112.2(9) . .
C87 N15 C84 C83 -178.0(7) . .
Zn1 N15 C84 C83 -3.3(11) . .
C87 N15 C84 C85 -0.2(8) . .
Zn1 N15 C84 C85 174.5(5) . .
C82 C83 C84 N15 -1.9(13) . .
C34 C83 C84 N15 176.6(7) . .
C82 C83 C84 C85 -179.4(8) . .
C34 C83 C84 C85 -0.9(12) . .
N15 C84 C85 C86 0.2(9) . .
C83 C84 C85 C86 178.1(8) . .
C84 C85 C86 C87 -0.1(9) . .
C84 N15 C87 C88 -178.1(7) . .
Zn1 N15 C87 C88 7.1(11) . .
C84 N15 C87 C86 0.1(8) . .
Zn1 N15 C87 C86 -174.6(5) . .
C85 C86 C87 N15 0.0(9) . .
C85 C86 C87 C88 178.3(7) . .
N15 C87 C88 C89 0.4(12) . .
C86 C87 C88 C89 -177.6(7) . .
N15 C87 C88 C46 -179.4(7) . .
C86 C87 C88 C46 2.6(11) . .
C45 C46 C88 C87 -115.0(8) . .
C47 C46 C88 C87 65.6(9) . .
C45 C46 C88 C89 65.2(9) . .
C47 C46 C88 C89 -114.2(8) . .
C92 N16 C89 C88 -176.9(6) . .
Zn1 N16 C89 C88 2.1(10) . .
C92 N16 C89 C90 -0.3(7) . .
Zn1 N16 C89 C90 178.7(4) . .
C87 C88 C89 N16 -5.3(11) . .
C46 C88 C89 N16 174.5(6) . .
C87 C88 C89 C90 178.5(7) . .
C46 C88 C89 C90 -1.7(10) . .
N16 C89 C90 C91 0.8(7) . .
C88 C89 C90 C91 177.5(6) . .
C89 C90 C91 C92 -1.0(7) . .
C89 N16 C92 C73 -179.5(6) . .
Zn1 N16 C92 C73 1.5(10) . .
C89 N16 C92 C91 -0.4(7) . .
Zn1 N16 C92 C91 -179.4(4) . .
C74 C73 C92 N16 3.9(12) . .
C10 C73 C92 N16 -175.7(6) . .
C74 C73 C92 C91 -175.1(7) . .
C10 C73 C92 C91 5.2(10) . .
C90 C91 C92 N16 0.9(8) . .
C90 C91 C92 C73 -179.9(7) . .
C60 C58 C93 C94 -115.4(11) . .
C57 C58 C93 C94 66.4(14) . .
C60 C58 C93 C97 65.6(13) . 3_655
C57 C58 C93 C97 -112.6(11) . 3_655
C97 N17 C94 C93 178.3(10) . .
Zn3 N17 C94 C93 -2.6(16) . .
C97 N17 C94 C95 -0.7(12) . .
Zn3 N17 C94 C95 178.4(7) . .
C97 C93 C94 N17 0.9(18) 3_655 .
C58 C93 C94 N17 -178.0(10) . .
C97 C93 C94 C95 179.7(10) 3_655 .
C58 C93 C94 C95 0.8(16) . .
N17 C94 C95 C96 0.4(13) . .
C93 C94 C95 C96 -178.6(11) . .
C94 C95 C96 C97 0.1(12) . .
C94 N17 C97 C93 -178.8(10) . 4_565
Zn3 N17 C97 C93 2.2(15) . 4_565
C94 N17 C97 C96 0.7(11) . .
Zn3 N17 C97 C96 -178.3(7) . .
C95 C96 C97 N17 -0.5(12) . .
C95 C96 C97 C93 179.0(10) . 4_565
C71 C70 C98 C102 64.0(10) . 3_655
C69 C70 C98 C102 -118.5(8) . 3_655
C71 C70 C98 C99 -112.7(8) . .
C69 C70 C98 C99 64.7(10) . .
C102 N18 C99 C98 -178.8(7) . .
Zn2 N18 C99 C98 0.3(11) . .
C102 N18 C99 C100 2.0(8) . .
Zn2 N18 C99 C100 -178.9(5) . .
C102 C98 C99 N18 1.8(13) 3_655 .
C70 C98 C99 N18 178.3(7) . .
C102 C98 C99 C100 -179.2(8) 3_655 .
C70 C98 C99 C100 -2.7(12) . .
N18 C99 C100 C101 -1.9(9) . .
C98 C99 C100 C101 179.0(8) . .
C99 C100 C101 C102 0.9(9) . .
C99 N18 C102 C98 -179.6(8) . 4_565
Zn2 N18 C102 C98 1.3(12) . 4_565
C99 N18 C102 C101 -1.5(8) . .
Zn2 N18 C102 C101 179.4(5) . .
C100 C101 C102 N18 0.3(9) . .
C100 C101 C102 C98 178.5(8) . 4_565
C112 C107 C108 C109 0.0 . .
C107 C108 C109 C110 0.0 . .
C108 C109 C110 C111 0.0 . .
C109 C110 C111 C112 0.0 . .
C110 C111 C112 C107 0.0 . .
C108 C107 C112 C111 0.0 . .
C212 C207 C208 C209 0.0 . .
C207 C208 C209 C210 0.0 . .
C208 C209 C210 C211 0.0 . .
C209 C210 C211 C212 0.0 . .
C210 C211 C212 C207 0.0 . .
C208 C207 C212 C211 0.0 . .
C118 C113 C114 C115 0.0 . .
C113 C114 C115 C116 0.0 . .
C114 C115 C116 C117 0.0 . .
C115 C116 C117 C118 0.0 . .
C116 C117 C118 C113 0.0 . .
C114 C113 C118 C117 0.0 . .
C124 C119 C120 C121 0.0 . .
C119 C120 C121 C122 0.0 . .
C120 C121 C122 C123 0.0 . .
C121 C122 C123 C124 0.0 . .
C122 C123 C124 C119 0.0 . .
C120 C119 C124 C123 0.0 . .
C219 C220 C221 C222 0.0 . .
C220 C221 C222 C223 0.0 . .
C221 C222 C223 C224 0.0 . .
C222 C223 C224 C219 0.0 . .
C223 C224 C219 C220 0.0 . .
C221 C220 C219 C224 0.0 . .
C324 C319 C320 C321 0.0 . .
C319 C320 C321 C322 0.0 . .
C320 C321 C322 C323 0.0 . .
C321 C322 C323 C324 0.0 . .
C322 C323 C324 C319 0.0 . .
C320 C319 C324 C323 0.0 . .
C130 C125 C126 C127 0.0 . .
C125 C126 C127 C128 0.0 . .
C126 C127 C128 C129 0.0 . .
C127 C128 C129 C130 0.0 . .
C128 C129 C130 C125 0.0 . .
C126 C125 C130 C129 0.0 . .
C230 C225 C226 C227 0.0 . .
C225 C226 C227 C228 0.0 . .
C226 C227 C228 C229 0.0 . .
C227 C228 C229 C230 0.0 . .
C228 C229 C230 C225 0.0 . .
C226 C225 C230 C229 0.0 . .
C136 C131 C132 C133 0.0 . .
C131 C132 C133 C134 0.0 . .
C132 C133 C134 C135 0.0 . .
C133 C134 C135 C136 0.0 . .
C134 C135 C136 C131 0.0 . .
C132 C131 C136 C135 0.0 . .
C139 C137 C138 C138 7(5) . 2_655
C138 C137 C139 C139 0(5) . 2_655
F1K C1K F3K C62 51(11) . 4_565
F2K C1K F3K C62 167(10) . 4_565
S1K C1K F3K C62 -75(11) . 4_565
O1L S1L O3L N6S -177(9) . 5_666
O2L S1L O3L N6S 42(11) . 5_666
C1L S1L O3L N6S -67(10) . 5_666
C12S C11S N6S O3L 18(31) . 5_666
